data_7106723
loop_
_publ_author_name
'Leroy Cronin'
'Neus Corella Ochoa'
'Haralampos Miras'
'Alastair Kidd'
'De-Liang Long'

_publ_section_title
;
 Assembly of a family of mixed metal {Mo : V} polyoxometalates templated
 by TeO32-: {Mo12V12Te3}, {Mo12V12Te2} and {Mo17V8Te}
;
_journal_name_full Chem.Commun.
_journal_page_first 8799
_journal_paper_doi 10.1039/c1cc12782a
_journal_volume 47
_journal_year 2011
_chemical_formula_sum 'H54 K14 Mo12 O102 Te2 V12'
_chemical_formula_weight 4251.59
_chemical_name_systematic
;
?
;
_space_group_IT_number 12
_symmetry_cell_setting monoclinic
_symmetry_space_group_name_Hall '-C 2y'
_symmetry_space_group_name_H-M 'C 1 2/m 1'
_atom_sites_solution_hydrogens none
_atom_sites_solution_primary direct
_atom_sites_solution_secondary difmap
_audit_creation_method SHELXL-97
_cell_angle_alpha 90.00
_cell_angle_beta 93.479(2)
_cell_angle_gamma 90.00
_cell_formula_units_Z 4
_cell_length_a 23.2791(7)
_cell_length_b 13.3972(4)
_cell_length_c 29.3216(8)
_cell_measurement_reflns_used 10019
_cell_measurement_temperature 150(2)
_cell_measurement_theta_max 25.6
_cell_measurement_theta_min 2.78
_cell_volume 9127.8(5)
_computing_cell_refinement
;
CrysAlisPro, Oxford Diffraction Ltd.,
Version 1.171.34.44 (release 25-10-2010 CrysAlis171 .NET)
(compiled Oct 25 2010,18:11:34)
;
_computing_data_collection
;
CrysAlisPro, Oxford Diffraction Ltd.,
Version 1.171.34.44 (release 25-10-2010 CrysAlis171 .NET)
(compiled Oct 25 2010,18:11:34)
;
_computing_data_reduction
;
CrysAlisPro, Oxford Diffraction Ltd.,
Version 1.171.34.44 (release 25-10-2010 CrysAlis171 .NET)
(compiled Oct 25 2010,18:11:34)
;
_computing_structure_refinement 'SHELXL-97 (Sheldrick, 2008)'
_computing_structure_solution 'SHELXS-97 (Sheldrick, 2008)'
_diffrn_ambient_temperature 150(2)
_diffrn_detector_area_resol_mean 10.438
_diffrn_measured_fraction_theta_full 0.995
_diffrn_measured_fraction_theta_max 0.995
_diffrn_measurement_device_type 'Xcalibur, Atlas, Gemini Ultra'
_diffrn_measurement_method '\w & \p scans'
_diffrn_radiation_monochromator graphite
_diffrn_radiation_source 'fine-focus sealed tube'
_diffrn_radiation_type MoK\a
_diffrn_radiation_wavelength 0.71073
_diffrn_reflns_av_R_equivalents 0.0745
_diffrn_reflns_av_sigmaI/netI 0.0816
_diffrn_reflns_limit_h_max 28
_diffrn_reflns_limit_h_min -28
_diffrn_reflns_limit_k_max 16
_diffrn_reflns_limit_k_min -15
_diffrn_reflns_limit_l_max 35
_diffrn_reflns_limit_l_min -35
_diffrn_reflns_number 36456
_diffrn_reflns_theta_full 25.68
_diffrn_reflns_theta_max 25.68
_diffrn_reflns_theta_min 2.78
_diffrn_standards_decay_% none
_exptl_absorpt_coefficient_mu 4.153
_exptl_absorpt_correction_T_max 0.895
_exptl_absorpt_correction_T_min 0.529
_exptl_absorpt_correction_type analytical
_exptl_absorpt_process_details
;
CrysAlisPro, Oxford Diffraction Ltd.,
Version 1.171.34.44 (release 25-10-2010 CrysAlis171 .NET)
(compiled Oct 25 2010,18:11:34)
Analytical numeric absorption correction using a multifaceted crystal
model based on expressions derived by R.C. Clark & J.S. Reid.
(Clark, R. C. & Reid, J. S. (1995). Acta Cryst. A51, 887-897)
;
_exptl_crystal_colour green
_exptl_crystal_density_diffrn 3.094
_exptl_crystal_density_meas ?
_exptl_crystal_density_method 'not measured'
_exptl_crystal_description block
_exptl_crystal_F_000 8080
_exptl_crystal_size_max 0.28
_exptl_crystal_size_mid 0.15
_exptl_crystal_size_min 0.03
_refine_diff_density_max 2.85
_refine_diff_density_min -1.62
_refine_diff_density_rms 0.32
_refine_ls_extinction_coef none
_refine_ls_extinction_method none
_refine_ls_goodness_of_fit_ref 1.055
_refine_ls_hydrogen_treatment none
_refine_ls_matrix_type full
_refine_ls_number_parameters 689
_refine_ls_number_reflns 9042
_refine_ls_number_restraints 0
_refine_ls_restrained_S_all 1.055
_refine_ls_R_factor_all 0.1186
_refine_ls_R_factor_gt 0.0859
_refine_ls_shift/su_max 0.001
_refine_ls_shift/su_mean 0.000
_refine_ls_structure_factor_coef Fsqd
_refine_ls_weighting_details 'calc w=1/[\s^2^(Fo^2^)+(0.1163P)^2^+571.4230P] where P=(Fo^2^+2Fc^2^)/3'
_refine_ls_weighting_scheme calc
_refine_ls_wR_factor_gt 0.2250
_refine_ls_wR_factor_ref 0.2540
_reflns_number_gt 6476
_reflns_number_total 9042
_reflns_threshold_expression >2\s(I)
_cod_data_source_file c1cc12782a.txt
_cod_data_source_block nc4-68-2
_cod_depositor_comments
;
The following automatic conversions were performed:

'_exptl_crystal_density_meas' value 'none' was changed to '?' - the
value is perceived as not measured.

Automatic conversion script
Id: cif_fix_values 3008 2015-01-20 13:52:24Z robertas 
;
_cod_original_sg_symbol_H-M C2/m
_cod_database_code 7106723

loop_
_symmetry_equiv_pos_as_xyz
'x, y, z'
'-x, y, -z'
'x+1/2, y+1/2, z'
'-x+1/2, y+1/2, -z'
'-x, -y, -z'
'x, -y, z'
'-x+1/2, -y+1/2, -z'
'x+1/2, -y+1/2, z'

loop_
_atom_site_label
_atom_site_type_symbol
_atom_site_fract_x
_atom_site_fract_y
_atom_site_fract_z
_atom_site_U_iso_or_equiv
_atom_site_adp_type
_atom_site_occupancy
_atom_site_symmetry_multiplicity
_atom_site_calc_flag
_atom_site_refinement_flags
_atom_site_disorder_assembly
_atom_site_disorder_group
Mo1 Mo 0.31801(7) 0.5000 0.73596(6) 0.0251(4) Uani 1 2 d S . .
Mo2 Mo 0.05800(5) 0.23973(10) 0.73697(4) 0.0253(3) Uani 1 1 d . . .
Mo3 Mo 0.30578(10) 0.5000 0.85608(8) 0.0481(6) Uani 1 2 d S . .
Mo4 Mo 0.0756(5) 0.2783(7) 0.8577(4) 0.0241(13) Uani 0.50 1 d P . .
Mo5 Mo 0.2123(3) 0.2562(5) 0.8545(2) 0.0475(11) Uani 0.30 1 d P . .
Mo6 Mo 0.23752(19) 0.4183(3) 0.94705(12) 0.0438(11) Uani 0.25 1 d P . .
Mo7 Mo 0.16327(19) 0.3485(3) 0.94774(11) 0.0424(10) Uani 0.25 1 d P . .
Mo8 Mo 0.0832(2) 0.4224(3) 0.94727(12) 0.0442(11) Uani 0.25 1 d P . .
Mo9 Mo 0.27032(7) 0.37269(12) 0.64407(6) 0.0232(4) Uani 0.50 1 d P . .
Mo10 Mo 0.13368(7) 0.23624(12) 0.64468(6) 0.0275(4) Uani 0.60 1 d P . .
Mo11 Mo 0.00765(7) 0.36225(13) 0.64540(6) 0.0301(4) Uani 0.60 1 d P . .
Mo12 Mo 0.21672(10) 0.5000 0.55466(7) 0.0197(5) Uani 0.50 2 d SP . .
Mo13 Mo 0.08498(8) 0.36702(14) 0.55597(6) 0.0336(5) Uani 0.50 1 d P . .
V1 V 0.00812(15) 0.5000 0.73893(12) 0.0235(8) Uani 1 2 d S . .
V2 V 0.21287(10) 0.29551(19) 0.73849(8) 0.0224(5) Uani 1 1 d . . .
V3 V 0.0016(2) 0.4676(4) 0.85487(17) 0.0270(13) Uani 0.50 1 d P . .
V4 V 0.0846(11) 0.2591(15) 0.8551(8) 0.0241(13) Uani 0.50 1 d P . .
V5 V 0.2450(2) 0.2837(4) 0.85365(17) 0.0475(11) Uani 0.70 1 d P . .
V6 V 0.23752(19) 0.4183(3) 0.94705(12) 0.0438(11) Uani 0.25 1 d P . .
V7 V 0.16327(19) 0.3485(3) 0.94774(11) 0.0424(10) Uani 0.25 1 d P . .
V8 V 0.0832(2) 0.4224(3) 0.94727(12) 0.0442(11) Uani 0.25 1 d P . .
V9 V 0.27032(7) 0.37269(12) 0.64407(6) 0.0232(4) Uani 0.50 1 d P . .
V10 V 0.13368(7) 0.23624(12) 0.64468(6) 0.0275(4) Uani 0.40 1 d P . .
V11 V 0.00765(7) 0.36225(13) 0.64540(6) 0.0301(4) Uani 0.40 1 d P . .
V12 V 0.21672(10) 0.5000 0.55466(7) 0.0197(5) Uani 0.50 2 d SP . .
V13 V 0.08498(8) 0.36702(14) 0.55597(6) 0.0336(5) Uani 0.50 1 d P . .
Te1 Te 0.13895(5) 0.5000 0.66799(4) 0.0165(3) Uani 1 2 d S . .
Te2 Te 0.15228(6) 0.5000 0.83216(5) 0.0292(4) Uani 1 2 d S . .
K1 K 0.36593(19) 0.1686(4) 0.72233(16) 0.0531(13) Uani 0.90 1 d P . .
K2 K 0.1969(3) 0.0000 0.7241(2) 0.0553(17) Uani 1 2 d S . .
K3 K 0.3031(4) 0.0000 0.6566(3) 0.032(2) Uani 0.50 2 d SP . .
K4 K 0.4337(3) 0.0000 0.5503(2) 0.0627(18) Uani 1 2 d S . .
K5 K 0.2994(5) 0.5000 0.4177(4) 0.052(3) Uani 0.50 2 d SP . .
K6 K -0.0949(4) 0.1927(6) 0.5758(3) 0.048(2) Uani 0.50 1 d P . .
K7 K 0.4314(4) 0.3418(7) 0.8230(3) 0.054(2) Uani 0.50 1 d P . .
K8 K 0.0887(6) 0.0000 0.8238(5) 0.065(4) Uani 0.50 2 d SP . .
O1 O 0.0670(4) 0.3194(8) 0.5059(3) 0.028(2) Uani 1 1 d . . .
O2 O 0.2435(6) 0.5000 0.5039(5) 0.029(3) Uani 1 2 d S . .
O3 O 0.1621(4) 0.3994(7) 0.5502(3) 0.022(2) Uani 1 1 d . . .
O4 O 0.0122(4) 0.3373(7) 0.5863(3) 0.026(2) Uani 1 1 d . . .
O5 O 0.2743(4) 0.4024(8) 0.5859(3) 0.026(2) Uani 1 1 d . . .
O6 O 0.1103(4) 0.2392(7) 0.5863(3) 0.025(2) Uani 1 1 d . . .
O7 O 0.1020(4) 0.3979(7) 0.6336(3) 0.0187(19) Uani 1 1 d . . .
O8 O 0.0523(4) 0.2385(7) 0.6665(3) 0.024(2) Uani 1 1 d . . .
O9 O 0.2040(5) 0.5000 0.6336(4) 0.020(3) Uani 1 2 d S . .
O10 O 0.3126(6) 0.5000 0.6660(5) 0.026(3) Uani 1 2 d S . .
O11 O 0.2073(4) 0.2873(7) 0.6400(3) 0.024(2) Uani 1 1 d . . .
O12 O 0.1463(5) 0.1159(7) 0.6545(4) 0.031(2) Uani 1 1 d . . .
O13 O -0.0566(4) 0.3196(8) 0.6550(4) 0.035(3) Uani 1 1 d . . .
O14 O -0.0052(6) 0.5000 0.6410(4) 0.023(3) Uani 1 2 d S . .
O15 O 0.1428(4) 0.2875(7) 0.7111(3) 0.021(2) Uani 1 1 d . . .
O16 O 0.2480(4) 0.3941(7) 0.7113(3) 0.019(2) Uani 1 1 d . . .
O17 O 0.3642(4) 0.4003(9) 0.7416(4) 0.038(3) Uani 1 1 d . . .
O18 O -0.0144(5) 0.2214(9) 0.7437(4) 0.039(3) Uani 1 1 d . . .
O19 O 0.0862(5) 0.1221(8) 0.7433(4) 0.037(3) Uani 1 1 d . . .
O20 O 0.2633(5) 0.1705(9) 0.8453(4) 0.041(3) Uani 1 1 d . . .
O21 O 0.0829(4) 0.3022(8) 0.7916(3) 0.031(2) Uani 1 1 d . . .
O22 O 0.0372(4) 0.3936(7) 0.7112(3) 0.0176(19) Uani 1 1 d . . .
O23 O 0.2468(4) 0.1910(7) 0.7342(4) 0.032(2) Uani 1 1 d . . .
O24 O 0.3259(4) 0.2978(8) 0.6531(4) 0.030(2) Uani 1 1 d . . .
O25 O 0.0633(6) 0.5000 0.5490(5) 0.026(3) Uani 1 2 d S . .
O26 O 0.2082(4) 0.3229(8) 0.7946(3) 0.032(2) Uani 1 1 d . . .
O27 O -0.0620(6) 0.5000 0.7337(5) 0.035(4) Uani 1 2 d S . .
O28 O 0.0313(6) 0.5000 0.7952(5) 0.031(3) Uani 1 2 d S . .
O29 O 0.2804(6) 0.5000 0.7902(5) 0.029(3) Uani 1 2 d S . .
O30 O -0.0664(7) 0.5000 0.8459(5) 0.042(4) Uani 1 2 d S . .
O31 O 0.0987(10) 0.4322(18) 0.8662(6) 0.039(6) Uani 0.50 1 d P . .
O32 O 0.3078(11) 0.4683(17) 0.9181(7) 0.052(9) Uani 0.50 1 d P . .
O33 O 0.1470(14) 0.195(2) 0.8469(9) 0.045(7) Uani 0.50 1 d P . .
O33' O 0.1571(10) 0.249(2) 0.8623(10) 0.039(7) Uani 0.50 1 d P . .
O34 O 0.2153(9) 0.4456(16) 0.8674(8) 0.037(5) Uani 0.50 1 d P . .
O35 O 0.1489(9) 0.3846(18) 0.8669(7) 0.034(5) Uani 0.50 1 d P . .
O36 O 0.0558(13) 0.149(2) 0.8509(8) 0.051(7) Uani 0.50 1 d P . .
O36' O 0.0266(14) 0.183(3) 0.8524(11) 0.057(9) Uiso 0.50 1 d P . .
O37 O 0.2677(13) 0.396(2) 0.9990(9) 0.065(9) Uani 0.50 1 d P . .
O38 O 0.0999(13) 0.264(2) 0.9198(9) 0.050(7) Uiso 0.50 1 d P . .
O38' O 0.0707(14) 0.287(2) 0.9178(9) 0.054(7) Uiso 0.50 1 d P . .
O39 O 0.0621(14) 0.396(3) 1.0002(11) 0.072(9) Uiso 0.50 1 d P . .
O40 O 0.3763(12) 0.5000 0.8507(10) 0.098(8) Uiso 1 2 d S . .
O41 O 0.3094(12) 0.349(2) 0.8438(9) 0.043(6) Uani 0.50 1 d P . .
O41' O 0.2783(12) 0.3727(19) 0.8620(9) 0.042(7) Uani 0.50 1 d P . .
O42 O 0.0273(13) 0.389(2) 0.8623(7) 0.056(8) Uani 0.50 1 d P . .
O42' O 0.0030(11) 0.3379(19) 0.8445(8) 0.042(6) Uiso 0.50 1 d P . .
O43 O 0.0114(11) 0.4599(19) 0.9192(8) 0.054(7) Uani 0.50 1 d P . .
O44' O 0.2134(14) 0.260(2) 0.9170(9) 0.052(7) Uani 0.50 1 d P . .
O45 O 0.2493(15) 0.294(2) 0.9169(9) 0.053(7) Uani 0.50 1 d P . .
O46 O 0.1668(14) 0.299(2) 1.0021(9) 0.071(9) Uani 0.50 1 d P . .
O51 O 0.074(2) 0.213(4) 1.0840(17) 0.064(13) Uiso 0.30 1 d P . .
O52 O 0.2269(7) 0.2014(13) 0.5401(5) 0.072(4) Uiso 1 1 d . . .
O53 O 0.4139(13) 0.5000 0.6175(10) 0.047(7) Uiso 0.60 2 d SP . .
O53' O 0.4394(17) 0.400(3) 0.6584(13) 0.043(10) Uiso 0.30 1 d P . .
O54 O -0.1552(7) 0.3686(12) 0.5732(5) 0.073(4) Uiso 1 1 d . . .
O55 O 0.031(3) 0.0000 0.660(2) 0.09(2) Uiso 0.60 2 d SP . .
O56 O 0.0038(11) 0.128(2) 0.5444(8) 0.066(7) Uiso 0.60 1 d P . .
O57 O -0.0194(9) 0.0000 0.7734(7) 0.063(6) Uiso 1 2 d S . .
O58 O -0.0223(15) 0.0000 0.7238(12) 0.045(8) Uiso 0.50 2 d SP . .
O59 O -0.015(2) 0.0000 0.8237(16) 0.075(13) Uiso 0.50 2 d SP . .
O60 O 0.1956(19) 0.0000 0.8162(14) 0.066(11) Uiso 0.50 2 d SP . .
O61 O 0.314(2) 0.0000 0.7827(16) 0.078(13) Uiso 0.50 2 d SP . .
O62 O 0.3791(13) 0.182(2) 0.8147(10) 0.067(8) Uiso 0.50 1 d P . .
O63 O 0.0779(17) 0.0000 0.5801(13) 0.054(10) Uiso 0.50 2 d SP . .
O64 O 0.1340(12) 0.107(2) 0.5033(9) 0.057(7) Uiso 0.50 1 d P . .
O65 O 0.170(3) 0.5000 1.079(2) 0.088(19) Uiso 0.40 2 d SP . .
O66 O -0.006(3) 0.0000 0.911(2) 0.07(2) Uiso 0.30 2 d SP . .
O67 O 0.031(3) 0.0000 0.674(3) 0.07(2) Uiso 0.40 2 d SP . .
O68 O 0.465(2) 0.5000 0.5915(17) 0.061(13) Uiso 0.40 2 d SP . .
O69 O 0.0773(19) 0.417(3) 1.0532(15) 0.055(11) Uiso 0.30 1 d P . .
O70 O 0.169(2) 0.301(4) 1.0518(18) 0.075(15) Uiso 0.30 1 d P . .
O71 O 0.261(2) 0.401(4) 1.0498(18) 0.070(14) Uiso 0.30 1 d P . .
O72 O 0.140(3) 0.0000 0.916(2) 0.090(19) Uiso 0.40 2 d SP . .

loop_
_atom_site_aniso_label
_atom_site_aniso_U_11
_atom_site_aniso_U_22
_atom_site_aniso_U_33
_atom_site_aniso_U_23
_atom_site_aniso_U_13
_atom_site_aniso_U_12
Mo1 0.0158(9) 0.0247(10) 0.0339(10) 0.000 -0.0058(7) 0.000
Mo2 0.0213(7) 0.0210(7) 0.0341(7) 0.0050(5) 0.0050(5) -0.0026(5)
Mo3 0.0373(13) 0.0688(17) 0.0367(12) 0.000 -0.0095(9) 0.000
Mo4 0.038(4) 0.016(4) 0.0188(15) 0.004(2) 0.0086(19) -0.004(2)
Mo5 0.056(3) 0.043(3) 0.0417(17) 0.0076(17) -0.010(3) 0.008(2)
Mo6 0.060(3) 0.054(3) 0.0156(16) 0.0131(16) -0.0147(16) -0.015(2)
Mo7 0.051(3) 0.062(3) 0.0140(16) 0.0121(17) -0.0014(15) 0.006(2)
Mo8 0.066(3) 0.053(3) 0.0161(16) 0.0059(16) 0.0184(17) 0.005(2)
Mo9 0.0177(8) 0.0207(9) 0.0313(9) 0.0014(7) 0.0025(6) 0.0046(7)
Mo10 0.0290(9) 0.0171(8) 0.0361(9) -0.0006(7) -0.0008(7) 0.0006(7)
Mo11 0.0192(8) 0.0316(10) 0.0392(9) -0.0008(7) 0.0006(7) -0.0051(7)
Mo12 0.0192(11) 0.0160(11) 0.0240(11) 0.000 0.0031(9) 0.000
Mo13 0.0356(11) 0.0296(10) 0.0349(10) -0.0017(8) -0.0039(8) -0.0034(8)
V1 0.0203(18) 0.0197(18) 0.0309(18) 0.000 0.0061(14) 0.000
V2 0.0175(12) 0.0222(13) 0.0270(12) 0.0032(10) -0.0021(9) 0.0003(10)
V3 0.025(3) 0.029(4) 0.029(3) 0.0012(18) 0.0146(19) -0.002(2)
V4 0.038(4) 0.016(4) 0.0188(15) 0.004(2) 0.0086(19) -0.004(2)
V5 0.056(3) 0.043(3) 0.0417(17) 0.0076(17) -0.010(3) 0.008(2)
V6 0.060(3) 0.054(3) 0.0156(16) 0.0131(16) -0.0147(16) -0.015(2)
V7 0.051(3) 0.062(3) 0.0140(16) 0.0121(17) -0.0014(15) 0.006(2)
V8 0.066(3) 0.053(3) 0.0161(16) 0.0059(16) 0.0184(17) 0.005(2)
V9 0.0177(8) 0.0207(9) 0.0313(9) 0.0014(7) 0.0025(6) 0.0046(7)
V10 0.0290(9) 0.0171(8) 0.0361(9) -0.0006(7) -0.0008(7) 0.0006(7)
V11 0.0192(8) 0.0316(10) 0.0392(9) -0.0008(7) 0.0006(7) -0.0051(7)
V12 0.0192(11) 0.0160(11) 0.0240(11) 0.000 0.0031(9) 0.000
V13 0.0356(11) 0.0296(10) 0.0349(10) -0.0017(8) -0.0039(8) -0.0034(8)
Te1 0.0116(6) 0.0127(6) 0.0250(6) 0.000 0.0000(5) 0.000
Te2 0.0307(8) 0.0319(8) 0.0251(7) 0.000 0.0013(6) 0.000
K1 0.036(2) 0.074(3) 0.050(3) 0.017(2) 0.0111(19) 0.028(2)
K2 0.083(5) 0.026(3) 0.055(4) 0.000 -0.014(3) 0.000
K3 0.020(5) 0.038(6) 0.038(5) 0.000 0.006(4) 0.000
K4 0.082(5) 0.050(4) 0.055(4) 0.000 -0.008(3) 0.000
K5 0.050(7) 0.073(9) 0.034(6) 0.000 0.007(5) 0.000
K6 0.073(6) 0.036(4) 0.038(4) 0.007(3) 0.020(4) 0.022(4)
K7 0.050(5) 0.056(6) 0.055(5) -0.001(4) 0.003(4) 0.009(4)
K8 0.066(9) 0.058(9) 0.072(9) 0.000 0.009(7) 0.000
O1 0.028(6) 0.026(6) 0.030(5) -0.004(4) -0.007(4) -0.001(5)
O2 0.038(9) 0.018(8) 0.033(8) 0.000 0.014(7) 0.000
O3 0.017(5) 0.021(5) 0.029(5) -0.001(4) 0.002(4) 0.000(4)
O4 0.017(5) 0.024(6) 0.036(5) 0.004(4) -0.004(4) -0.006(4)
O5 0.026(5) 0.026(6) 0.027(5) 0.001(4) 0.002(4) 0.000(4)
O6 0.023(5) 0.022(5) 0.030(5) 0.000(4) -0.005(4) 0.001(4)
O7 0.012(4) 0.013(5) 0.030(5) -0.002(4) 0.000(4) -0.001(4)
O8 0.019(5) 0.020(5) 0.035(6) 0.005(4) 0.000(4) -0.007(4)
O9 0.008(6) 0.023(7) 0.030(7) 0.000 0.001(5) 0.000
O10 0.017(7) 0.022(8) 0.039(8) 0.000 0.004(6) 0.000
O11 0.027(5) 0.023(5) 0.022(5) -0.002(4) 0.004(4) 0.000(4)
O12 0.033(6) 0.017(5) 0.043(6) 0.001(5) 0.003(5) -0.004(5)
O13 0.022(6) 0.035(7) 0.049(7) 0.003(5) -0.001(5) -0.009(5)
O14 0.018(7) 0.025(8) 0.026(7) 0.000 0.005(5) 0.000
O15 0.018(5) 0.021(5) 0.025(5) 0.003(4) -0.002(4) 0.004(4)
O16 0.015(5) 0.021(5) 0.022(5) 0.005(4) 0.000(4) 0.009(4)
O17 0.022(6) 0.051(8) 0.041(6) 0.002(5) -0.011(5) 0.007(5)
O18 0.028(6) 0.041(7) 0.050(7) 0.007(5) 0.011(5) -0.011(5)
O19 0.041(7) 0.028(6) 0.043(6) 0.010(5) 0.008(5) 0.001(5)
O20 0.042(7) 0.039(7) 0.042(7) 0.015(5) 0.000(5) 0.013(6)
O21 0.026(6) 0.036(6) 0.030(5) 0.004(5) 0.003(4) -0.005(5)
O22 0.014(5) 0.017(5) 0.021(5) 0.000(4) 0.001(3) 0.002(4)
O23 0.031(6) 0.018(6) 0.047(6) 0.007(5) 0.002(5) 0.007(5)
O24 0.020(5) 0.032(6) 0.039(6) 0.000(5) 0.003(4) 0.001(5)
O25 0.027(8) 0.022(8) 0.030(8) 0.000 -0.005(6) 0.000
O26 0.030(6) 0.033(6) 0.032(6) 0.003(5) -0.005(4) 0.008(5)
O27 0.013(7) 0.043(10) 0.049(9) 0.000 0.009(6) 0.000
O28 0.030(8) 0.037(9) 0.027(8) 0.000 0.006(6) 0.000
O29 0.017(7) 0.034(9) 0.035(8) 0.000 -0.008(6) 0.000
O30 0.025(9) 0.063(12) 0.040(9) 0.000 0.013(7) 0.000
O31 0.050(15) 0.051(15) 0.016(10) -0.013(10) 0.002(9) -0.012(12)
O32 0.059(15) 0.06(2) 0.035(12) 0.015(10) -0.022(11) 0.005(12)
O33 0.07(2) 0.028(16) 0.041(15) 0.017(12) 0.009(13) 0.001(15)
O33' 0.014(12) 0.034(16) 0.07(2) 0.033(14) 0.005(11) -0.005(11)
O34 0.033(12) 0.030(12) 0.046(13) -0.007(10) -0.012(10) 0.009(10)
O35 0.035(13) 0.048(14) 0.021(10) 0.009(9) 0.007(9) 0.005(11)
O36 0.059(19) 0.054(18) 0.040(14) 0.019(12) 0.009(13) -0.014(16)
O37 0.07(2) 0.08(2) 0.037(14) 0.021(14) -0.024(13) 0.003(17)
O41 0.048(17) 0.039(16) 0.041(15) 0.014(12) -0.012(12) 0.007(13)
O41' 0.042(16) 0.037(15) 0.044(15) 0.002(12) -0.035(13) -0.009(13)
O42 0.08(2) 0.08(2) 0.015(11) -0.014(12) 0.022(11) -0.047(19)
O43 0.054(16) 0.063(19) 0.046(14) -0.005(11) 0.012(12) 0.000(12)
O44' 0.07(2) 0.050(19) 0.038(14) 0.016(13) -0.002(14) -0.004(16)
O45 0.08(2) 0.042(17) 0.038(14) 0.016(12) -0.008(15) -0.012(16)
O46 0.10(2) 0.07(2) 0.040(15) 0.000(14) -0.006(15) 0.032(19)

loop_
_atom_type_symbol
_atom_type_description
_atom_type_scat_dispersion_real
_atom_type_scat_dispersion_imag
_atom_type_scat_source
Mo Mo -1.6832 0.6857 'International Tables Vol C Tables 4.2.6.8 and 6.1.1.4'
V V 0.3005 0.5294 'International Tables Vol C Tables 4.2.6.8 and 6.1.1.4'
Te Te -0.5308 1.6751 'International Tables Vol C Tables 4.2.6.8 and 6.1.1.4'
K K 0.2009 0.2494 'International Tables Vol C Tables 4.2.6.8 and 6.1.1.4'
O O 0.0106 0.0060 'International Tables Vol C Tables 4.2.6.8 and 6.1.1.4'
H H 0.0000 0.0000 'International Tables Vol C Tables 4.2.6.8 and 6.1.1.4'

loop_
_geom_angle_atom_site_label_1
_geom_angle_atom_site_label_2
_geom_angle_atom_site_label_3
_geom_angle
_geom_angle_site_symmetry_1
_geom_angle_site_symmetry_3
_geom_angle_publ_flag
O17 Mo1 O17 102.2(8) 6_565 . ?
O17 Mo1 O29 104.0(5) 6_565 . ?
O17 Mo1 O29 104.0(5) . . ?
O17 Mo1 O10 95.5(4) 6_565 . ?
O17 Mo1 O10 95.5(4) . . ?
O29 Mo1 O10 148.5(6) . . ?
O17 Mo1 O16 163.8(4) 6_565 . ?
O17 Mo1 O16 88.7(4) . . ?
O29 Mo1 O16 84.6(4) . . ?
O10 Mo1 O16 71.3(4) . . ?
O17 Mo1 O16 88.7(4) 6_565 6_565 ?
O17 Mo1 O16 163.8(4) . 6_565 ?
O29 Mo1 O16 84.6(4) . 6_565 ?
O10 Mo1 O16 71.3(4) . 6_565 ?
O16 Mo1 O16 78.3(4) . 6_565 ?
O19 Mo2 O18 103.2(6) . . ?
O19 Mo2 O21 102.8(5) . . ?
O18 Mo2 O21 102.7(5) . . ?
O19 Mo2 O8 95.9(5) . . ?
O18 Mo2 O8 96.2(5) . . ?
O21 Mo2 O8 149.4(4) . . ?
O19 Mo2 O22 163.3(4) . . ?
O18 Mo2 O22 88.6(5) . . ?
O21 Mo2 O22 85.8(4) . . ?
O8 Mo2 O22 70.7(3) . . ?
O19 Mo2 O15 87.7(4) . . ?
O18 Mo2 O15 164.0(4) . . ?
O21 Mo2 O15 85.9(4) . . ?
O8 Mo2 O15 70.6(3) . . ?
O22 Mo2 O15 78.5(3) . . ?
O40 Mo3 O41' 111.2(9) . . ?
O40 Mo3 O41' 111.2(10) . 6_565 ?
O41' Mo3 O41' 137(2) . 6_565 ?
O40 Mo3 O32 97.3(12) . 6_565 ?
O41' Mo3 O32 96.2(11) . 6_565 ?
O41' Mo3 O32 71.6(11) 6_565 6_565 ?
O40 Mo3 O32 97.3(12) . . ?
O41' Mo3 O32 71.6(11) . . ?
O41' Mo3 O32 96.2(11) 6_565 . ?
O32 Mo3 O32 26.3(15) 6_565 . ?
O40 Mo3 O29 98.3(10) . . ?
O41' Mo3 O29 90.4(7) . . ?
O41' Mo3 O29 90.4(7) 6_565 . ?
O32 Mo3 O29 159.6(8) 6_565 . ?
O32 Mo3 O29 159.6(8) . . ?
O40 Mo3 O41 86.1(9) . . ?
O41' Mo3 O41 28.3(10) . . ?
O41' Mo3 O41 161.6(13) 6_565 . ?
O32 Mo3 O41 113.3(10) 6_565 . ?
O32 Mo3 O41 87.0(10) . . ?
O29 Mo3 O41 81.0(7) . . ?
O40 Mo3 O41 86.1(9) . 6_565 ?
O41' Mo3 O41 161.6(12) . 6_565 ?
O41' Mo3 O41 28.3(10) 6_565 6_565 ?
O32 Mo3 O41 87.0(10) 6_565 6_565 ?
O32 Mo3 O41 113.3(10) . 6_565 ?
O29 Mo3 O41 81.0(7) . 6_565 ?
O41 Mo3 O41 159.1(15) . 6_565 ?
O40 Mo3 O34 161.0(6) . . ?
O41' Mo3 O34 49.9(11) . . ?
O41' Mo3 O34 87.3(11) 6_565 . ?
O32 Mo3 O34 84.2(10) 6_565 . ?
O32 Mo3 O34 75.7(10) . . ?
O29 Mo3 O34 85.4(7) . . ?
O41 Mo3 O34 76.0(10) . . ?
O41 Mo3 O34 112.9(10) 6_565 . ?
O40 Mo3 O34 161.0(6) . 6_565 ?
O41' Mo3 O34 87.3(11) . 6_565 ?
O41' Mo3 O34 49.9(11) 6_565 6_565 ?
O32 Mo3 O34 75.7(9) 6_565 6_565 ?
O32 Mo3 O34 84.2(10) . 6_565 ?
O29 Mo3 O34 85.4(7) . 6_565 ?
O41 Mo3 O34 112.9(10) . 6_565 ?
O41 Mo3 O34 76.0(10) 6_565 6_565 ?
O34 Mo3 O34 37.4(11) . 6_565 ?
O40 Mo3 K7 36.0(3) . 6_565 ?
O41' Mo3 K7 145.5(10) . 6_565 ?
O41' Mo3 K7 77.5(10) 6_565 6_565 ?
O32 Mo3 K7 98.5(8) 6_565 6_565 ?
O32 Mo3 K7 113.7(8) . 6_565 ?
O29 Mo3 K7 86.5(4) . 6_565 ?
O41 Mo3 K7 117.8(9) . 6_565 ?
O41 Mo3 K7 50.6(9) 6_565 6_565 ?
O34 Mo3 K7 162.7(6) . 6_565 ?
O34 Mo3 K7 126.5(6) 6_565 6_565 ?
O40 Mo3 K7 36.0(3) . . ?
O41' Mo3 K7 77.5(10) . . ?
O41' Mo3 K7 145.5(10) 6_565 . ?
O32 Mo3 K7 113.7(8) 6_565 . ?
O32 Mo3 K7 98.5(8) . . ?
O29 Mo3 K7 86.5(4) . . ?
O41 Mo3 K7 50.6(9) . . ?
O41 Mo3 K7 117.8(9) 6_565 . ?
O34 Mo3 K7 126.5(6) . . ?
O34 Mo3 K7 162.7(6) 6_565 . ?
K7 Mo3 K7 68.1(3) 6_565 . ?
O36' Mo4 O38' 93.2(15) . . ?
O36' Mo4 O36 26.8(11) . . ?
O38' Mo4 O36 98.2(13) . . ?
O36' Mo4 O42 101.3(14) . . ?
O38' Mo4 O42 78.5(13) . . ?
O36 Mo4 O42 128.1(15) . . ?
O36' Mo4 O38 99.9(15) . . ?
O38' Mo4 O38 23.2(11) . . ?
O36 Mo4 O38 94.1(13) . . ?
O42 Mo4 O38 99.0(12) . . ?
O36' Mo4 O42' 73.4(15) . . ?
O38' Mo4 O42' 93.7(13) . . ?
O36 Mo4 O42' 99.4(15) . . ?
O42 Mo4 O42' 31.1(10) . . ?
O38 Mo4 O42' 116.9(13) . . ?
O36' Mo4 O33' 119.9(14) . . ?
O38' Mo4 O33' 93.8(15) . . ?
O36 Mo4 O33' 93.1(14) . . ?
O42 Mo4 O33' 138.6(14) . . ?
O38 Mo4 O33' 71.2(14) . . ?
O42' Mo4 O33' 164.3(12) . . ?
O36' Mo4 O21 97.3(12) . . ?
O38' Mo4 O21 166.9(12) . . ?
O36 Mo4 O21 94.7(10) . . ?
O42 Mo4 O21 91.7(8) . . ?
O38 Mo4 O21 157.5(12) . . ?
O42' Mo4 O21 81.9(9) . . ?
O33' Mo4 O21 87.7(10) . . ?
O36' Mo4 O33 97.0(15) . . ?
O38' Mo4 O33 107.1(14) . . ?
O36 Mo4 O33 70.3(14) . . ?
O42 Mo4 O33 160.6(13) . . ?
O38 Mo4 O33 84.1(13) . . ?
O42' Mo4 O33 157.7(13) . . ?
O33' Mo4 O33 25.2(9) . . ?
O21 Mo4 O33 79.4(8) . . ?
O36' Mo4 O31 152.8(14) . . ?
O38' Mo4 O31 81.5(12) . . ?
O36 Mo4 O31 179.5(14) . . ?
O42 Mo4 O31 51.5(10) . . ?
O38 Mo4 O31 85.7(11) . . ?
O42' Mo4 O31 80.3(11) . . ?
O33' Mo4 O31 87.2(12) . . ?
O21 Mo4 O31 85.6(7) . . ?
O33 Mo4 O31 110.1(12) . . ?
O36' Mo4 O35 171.5(13) . . ?
O38' Mo4 O35 86.2(12) . . ?
O36 Mo4 O35 144.9(13) . . ?
O42 Mo4 O35 86.9(10) . . ?
O38 Mo4 O35 76.4(11) . . ?
O42' Mo4 O35 115.1(11) . . ?
O33' Mo4 O35 51.8(11) . . ?
O21 Mo4 O35 84.5(7) . . ?
O33 Mo4 O35 75.1(11) . . ?
O31 Mo4 O35 35.5(9) . . ?
O36' Mo4 V3 104.1(12) . . ?
O38' Mo4 V3 84.4(11) . . ?
O36 Mo4 V3 130.7(12) . . ?
O42 Mo4 V3 6.6(7) . . ?
O38 Mo4 V3 104.2(10) . . ?
O42' Mo4 V3 31.7(8) . . ?
O33' Mo4 V3 136.0(10) . . ?
O21 Mo4 V3 85.5(5) . . ?
O33 Mo4 V3 155.4(10) . . ?
O31 Mo4 V3 48.9(7) . . ?
O35 Mo4 V3 84.3(6) . . ?
V5 Mo5 O33' 157.2(17) . . ?
V5 Mo5 O20 69.5(8) . . ?
O33' Mo5 O20 132.7(14) . . ?
V5 Mo5 O33 170.4(13) . . ?
O33' Mo5 O33 29.7(15) . . ?
O20 Mo5 O33 106.2(11) . . ?
V5 Mo5 O44' 93.5(13) . . ?
O33' Mo5 O44' 77.5(17) . . ?
O20 Mo5 O44' 102.3(11) . . ?
O33 Mo5 O44' 95.8(14) . . ?
V5 Mo5 O26 76.7(7) . . ?
O33' Mo5 O26 101.2(12) . . ?
O20 Mo5 O26 99.3(6) . . ?
O33 Mo5 O26 96.0(9) . . ?
O44' Mo5 O26 151.4(11) . . ?
V5 Mo5 O45 65.7(11) . . ?
O33' Mo5 O45 103.1(17) . . ?
O20 Mo5 O45 92.8(10) . . ?
O33 Mo5 O45 123.7(13) . . ?
O44' Mo5 O45 27.8(10) . . ?
O26 Mo5 O45 133.2(10) . . ?
V5 Mo5 O41' 21.2(10) . . ?
O33' Mo5 O41' 136.0(17) . . ?
O20 Mo5 O41' 90.3(10) . . ?
O33 Mo5 O41' 162.8(12) . . ?
O44' Mo5 O41' 85.1(13) . . ?
O26 Mo5 O41' 76.1(7) . . ?
O45 Mo5 O41' 58.6(11) . . ?
V5 Mo5 O35 105.3(9) . . ?
O33' Mo5 O35 52.6(14) . . ?
O20 Mo5 O35 174.8(8) . . ?
O33 Mo5 O35 78.9(11) . . ?
O44' Mo5 O35 78.1(11) . . ?
O26 Mo5 O35 78.7(6) . . ?
O45 Mo5 O35 85.1(11) . . ?
O41' Mo5 O35 84.5(10) . . ?
V5 Mo5 V4 153.4(9) . . ?
O33' Mo5 V4 10.8(12) . . ?
O20 Mo5 V4 136.4(7) . . ?
O33 Mo5 V4 30.2(10) . . ?
O44' Mo5 V4 86.9(12) . . ?
O26 Mo5 V4 90.3(6) . . ?
O45 Mo5 V4 111.1(11) . . ?
O41' Mo5 V4 133.2(9) . . ?
O35 Mo5 V4 48.8(7) . . ?
V5 Mo5 Mo4 148.9(8) . . ?
O33' Mo5 Mo4 12.7(11) . . ?
O20 Mo5 Mo4 141.1(6) . . ?
O33 Mo5 Mo4 35.0(10) . . ?
O44' Mo5 Mo4 85.5(11) . . ?
O26 Mo5 Mo4 89.4(4) . . ?
O45 Mo5 Mo4 108.5(10) . . ?
O41' Mo5 Mo4 128.5(8) . . ?
O35 Mo5 Mo4 44.0(6) . . ?
V4 Mo5 Mo4 4.8(6) . . ?
O37 Mo6 O45 101.8(14) . . ?
O37 Mo6 Mo7 103.3(11) . . ?
O45 Mo6 Mo7 75.0(11) . . ?
O37 Mo6 O32 97.8(12) . . ?
O45 Mo6 O32 87.3(12) . . ?
Mo7 Mo6 O32 154.7(7) . . ?
O37 Mo6 V6 100.1(12) . 6_565 ?
O45 Mo6 V6 150.6(8) . 6_565 ?
Mo7 Mo6 V6 118.4(2) . 6_565 ?
O32 Mo6 V6 70.5(7) . 6_565 ?
O37 Mo6 Mo6 100.1(12) . 6_565 ?
O45 Mo6 Mo6 150.6(8) . 6_565 ?
Mo7 Mo6 Mo6 118.4(2) . 6_565 ?
O32 Mo6 Mo6 70.5(7) . 6_565 ?
V6 Mo6 Mo6 0.00(18) 6_565 6_565 ?
O37 Mo6 O44' 105.2(13) . . ?
O45 Mo6 O44' 23.0(11) . . ?
Mo7 Mo6 O44' 52.0(8) . . ?
O32 Mo6 O44' 109.0(11) . . ?
V6 Mo6 O44' 154.4(6) 6_565 . ?
Mo6 Mo6 O44' 154.4(6) 6_565 . ?
O37 Mo6 O34 167.3(13) . . ?
O45 Mo6 O34 73.2(9) . . ?
Mo7 Mo6 O34 86.8(6) . . ?
O32 Mo6 O34 70.6(8) . . ?
V6 Mo6 O34 81.2(5) 6_565 . ?
Mo6 Mo6 O34 81.2(5) 6_565 . ?
O44' Mo6 O34 74.9(8) . . ?
O37 Mo6 O32 100.0(12) . 6_565 ?
O45 Mo6 O32 105.4(11) . 6_565 ?
Mo7 Mo6 O32 156.1(5) . 6_565 ?
O32 Mo6 O32 19.3(11) . 6_565 ?
V6 Mo6 O32 51.2(6) 6_565 6_565 ?
Mo6 Mo6 O32 51.2(6) 6_565 6_565 ?
O44' Mo6 O32 125.8(9) . 6_565 ?
O34 Mo6 O32 70.8(7) . 6_565 ?
O46 Mo7 O44' 101.6(12) . . ?
O46 Mo7 Mo6 101.5(12) . . ?
O44' Mo7 Mo6 74.4(10) . . ?
O46 Mo7 O38 99.1(14) . . ?
O44' Mo7 O38 85.0(13) . . ?
Mo6 Mo7 O38 153.4(8) . . ?
O46 Mo7 Mo8 100.2(11) . . ?
O44' Mo7 Mo8 147.8(9) . . ?
Mo6 Mo7 Mo8 123.6(3) . . ?
O38 Mo7 Mo8 68.4(9) . . ?
O46 Mo7 O45 104.0(12) . . ?
O44' Mo7 O45 22.9(10) . . ?
Mo6 Mo7 O45 51.5(8) . . ?
O38 Mo7 O45 106.9(11) . . ?
Mo8 Mo7 O45 155.8(6) . . ?
O46 Mo7 O38' 101.3(14) . . ?
O44' Mo7 O38' 99.9(12) . . ?
Mo6 Mo7 O38' 157.2(7) . . ?
O38 Mo7 O38' 15.9(10) . . ?
Mo8 Mo7 O38' 52.5(8) . . ?
O45 Mo7 O38' 120.8(10) . . ?
O46 Mo7 O35 168.0(13) . . ?
O44' Mo7 O35 73.5(9) . . ?
Mo6 Mo7 O35 87.9(6) . . ?
O38 Mo7 O35 69.9(10) . . ?
Mo8 Mo7 O35 80.3(5) . . ?
O45 Mo7 O35 76.0(8) . . ?
O38' Mo7 O35 69.3(9) . . ?
O39 Mo8 O43 99.0(13) . . ?
O39 Mo8 O38' 99.3(14) . . ?
O43 Mo8 O38' 87.2(12) . . ?
O39 Mo8 V8 102.0(12) . 6_565 ?
O43 Mo8 V8 74.5(8) . 6_565 ?
O38' Mo8 V8 153.8(8) . 6_565 ?
O39 Mo8 Mo8 102.0(12) . 6_565 ?
O43 Mo8 Mo8 74.5(8) . 6_565 ?
O38' Mo8 Mo8 153.8(8) . 6_565 ?
V8 Mo8 Mo8 0.0(3) 6_565 6_565 ?
O39 Mo8 Mo7 101.6(11) . . ?
O43 Mo8 Mo7 152.5(8) . . ?
O38' Mo8 Mo7 71.7(9) . . ?
V8 Mo8 Mo7 118.01(18) 6_565 . ?
Mo8 Mo8 Mo7 118.01(18) 6_565 . ?
O39 Mo8 O38 101.2(14) . . ?
O43 Mo8 O38 104.8(11) . . ?
O38' Mo8 O38 18.3(9) . . ?
V8 Mo8 O38 156.6(7) 6_565 . ?
Mo8 Mo8 O38 156.6(7) 6_565 . ?
Mo7 Mo8 O38 53.4(8) . . ?
O39 Mo8 O43 102.5(13) . 6_565 ?
O43 Mo8 O43 25.5(12) . 6_565 ?
O38' Mo8 O43 111.2(11) . 6_565 ?
V8 Mo8 O43 49.1(6) 6_565 6_565 ?
Mo8 Mo8 O43 49.1(6) 6_565 6_565 ?
Mo7 Mo8 O43 154.8(6) . 6_565 ?
O38 Mo8 O43 127.5(10) . 6_565 ?
O39 Mo8 O31 167.6(13) . . ?
O43 Mo8 O31 74.8(9) . . ?
O38' Mo8 O31 69.9(10) . . ?
V8 Mo8 O31 86.9(6) 6_565 . ?
Mo8 Mo8 O31 86.9(6) 6_565 . ?
Mo7 Mo8 O31 81.3(6) . . ?
O38 Mo8 O31 70.7(9) . . ?
O43 Mo8 O31 76.7(8) 6_565 . ?
O24 Mo9 O5 101.9(5) . . ?
O24 Mo9 O11 104.1(5) . . ?
O5 Mo9 O11 99.5(4) . . ?
O24 Mo9 O10 95.7(5) . . ?
O5 Mo9 O10 93.6(5) . . ?
O11 Mo9 O10 153.3(5) . . ?
O24 Mo9 O16 99.8(4) . . ?
O5 Mo9 O16 156.1(4) . . ?
O11 Mo9 O16 84.6(4) . . ?
O10 Mo9 O16 74.5(5) . . ?
O24 Mo9 O9 169.9(4) . . ?
O5 Mo9 O9 77.2(5) . . ?
O11 Mo9 O9 85.9(4) . . ?
O10 Mo9 O9 74.5(4) . . ?
O16 Mo9 O9 79.7(4) . . ?
O24 Mo9 K6 45.6(4) . 8 ?
O5 Mo9 K6 57.7(3) . 8 ?
O11 Mo9 K6 118.8(3) . 8 ?
O10 Mo9 K6 87.8(4) . 8 ?
O16 Mo9 K6 139.9(3) . 8 ?
O9 Mo9 K6 130.3(3) . 8 ?
O12 Mo10 O6 103.3(5) . . ?
O12 Mo10 O11 102.4(5) . . ?
O6 Mo10 O11 98.8(4) . . ?
O12 Mo10 O8 96.8(5) . . ?
O6 Mo10 O8 93.8(4) . . ?
O11 Mo10 O8 153.9(4) . . ?
O12 Mo10 O15 98.8(4) . . ?
O6 Mo10 O15 156.3(4) . . ?
O11 Mo10 O15 84.5(4) . . ?
O8 Mo10 O15 75.1(4) . . ?
O12 Mo10 O7 171.3(4) . . ?
O6 Mo10 O7 76.4(4) . . ?
O11 Mo10 O7 86.2(4) . . ?
O8 Mo10 O7 74.6(4) . . ?
O15 Mo10 O7 80.4(3) . . ?
O12 Mo10 K5 40.9(4) . 7_556 ?
O6 Mo10 K5 71.4(4) . 7_556 ?
O11 Mo10 K5 82.6(3) . 7_556 ?
O8 Mo10 K5 123.3(3) . 7_556 ?
O15 Mo10 K5 132.2(3) . 7_556 ?
O7 Mo10 K5 143.7(3) . 7_556 ?
O13 Mo11 O4 102.1(5) . . ?
O13 Mo11 O14 102.2(6) . . ?
O4 Mo11 O14 97.9(5) . . ?
O13 Mo11 O8 96.8(5) . . ?
O4 Mo11 O8 94.9(4) . . ?
O14 Mo11 O8 154.3(5) . . ?
O13 Mo11 O22 99.7(5) . . ?
O4 Mo11 O22 157.0(4) . . ?
O14 Mo11 O22 84.6(5) . . ?
O8 Mo11 O22 75.2(4) . . ?
O13 Mo11 O7 171.5(5) . . ?
O4 Mo11 O7 77.2(4) . . ?
O14 Mo11 O7 86.2(5) . . ?
O8 Mo11 O7 74.9(3) . . ?
O22 Mo11 O7 80.2(3) . . ?
O13 Mo11 K4 85.1(4) . 3_455 ?
O4 Mo11 K4 53.7(3) . 3_455 ?
O14 Mo11 K4 52.3(4) . 3_455 ?
O8 Mo11 K4 147.8(3) . 3_455 ?
O22 Mo11 K4 136.4(3) . 3_455 ?
O7 Mo11 K4 100.9(3) . 3_455 ?
O13 Mo11 K6 48.2(4) . . ?
O4 Mo11 K6 55.6(3) . . ?
O14 Mo11 K6 117.4(4) . . ?
O8 Mo11 K6 88.2(3) . . ?
O22 Mo11 K6 142.3(3) . . ?
O7 Mo11 K6 128.3(3) . . ?
K4 Mo11 K6 69.10(13) 3_455 . ?
O13 Mo11 K1 26.5(4) . 8_455 ?
O4 Mo11 K1 127.7(3) . 8_455 ?
O14 Mo11 K1 90.4(4) . 8_455 ?
O8 Mo11 K1 99.4(3) . 8_455 ?
O22 Mo11 K1 74.9(3) . 8_455 ?
O7 Mo11 K1 155.1(2) . 8_455 ?
K4 Mo11 K1 96.41(15) 3_455 8_455 ?
K6 Mo11 K1 74.73(13) . 8_455 ?
O2 Mo12 O3 103.4(5) . . ?
O2 Mo12 O3 103.4(5) . 6_565 ?
O3 Mo12 O3 93.5(6) . 6_565 ?
O2 Mo12 O5 97.5(5) . 6_565 ?
O3 Mo12 O5 157.5(4) . 6_565 ?
O3 Mo12 O5 89.7(4) 6_565 6_565 ?
O2 Mo12 O5 97.5(5) . . ?
O3 Mo12 O5 89.7(4) . . ?
O3 Mo12 O5 157.5(4) 6_565 . ?
O5 Mo12 O5 79.4(6) 6_565 . ?
O2 Mo12 O9 165.0(6) . . ?
O3 Mo12 O9 86.7(4) . . ?
O3 Mo12 O9 86.7(4) 6_565 . ?
O5 Mo12 O9 71.2(3) 6_565 . ?
O5 Mo12 O9 71.2(3) . . ?
O1 Mo13 O25 102.8(5) . . ?
O1 Mo13 O3 101.8(5) . . ?
O25 Mo13 O3 91.4(5) . . ?
O1 Mo13 O4 98.2(5) . . ?
O25 Mo13 O4 90.4(5) . . ?
O3 Mo13 O4 158.9(4) . . ?
O1 Mo13 O6 96.8(5) . . ?
O25 Mo13 O6 159.9(5) . . ?
O3 Mo13 O6 88.9(4) . . ?
O4 Mo13 O6 82.3(4) . . ?
O1 Mo13 O7 165.9(4) . . ?
O25 Mo13 O7 88.1(5) . . ?
O3 Mo13 O7 86.6(4) . . ?
O4 Mo13 O7 72.5(3) . . ?
O6 Mo13 O7 71.9(4) . . ?
O1 Mo13 K4 53.3(4) . 7_556 ?
O25 Mo13 K4 54.0(4) . 7_556 ?
O3 Mo13 K4 82.7(3) . 7_556 ?
O4 Mo13 K4 115.0(3) . 7_556 ?
O6 Mo13 K4 145.7(3) . 7_556 ?
O7 Mo13 K4 140.0(2) . 7_556 ?
O1 Mo13 K4 87.6(4) . 3_455 ?
O25 Mo13 K4 47.7(4) . 3_455 ?
O3 Mo13 K4 138.9(3) . 3_455 ?
O4 Mo13 K4 47.9(3) . 3_455 ?
O6 Mo13 K4 130.0(3) . 3_455 ?
O7 Mo13 K4 93.4(2) . 3_455 ?
K4 Mo13 K4 71.2(2) 7_556 3_455 ?
O27 V1 O28 110.3(8) . . ?
O27 V1 O22 111.1(4) . 6_565 ?
O28 V1 O22 109.5(4) . 6_565 ?
O27 V1 O22 111.1(4) . . ?
O28 V1 O22 109.5(4) . . ?
O22 V1 O22 105.2(6) 6_565 . ?
O27 V1 K1 34.38(10) . 8_455 ?
O28 V1 K1 109.1(4) . 8_455 ?
O22 V1 K1 136.3(3) 6_565 8_455 ?
O22 V1 K1 80.1(3) . 8_455 ?
O27 V1 K1 34.38(10) . 3_455 ?
O28 V1 K1 109.1(4) . 3_455 ?
O22 V1 K1 80.1(3) 6_565 3_455 ?
O22 V1 K1 136.3(3) . 3_455 ?
K1 V1 K1 68.52(18) 8_455 3_455 ?
O23 V2 O26 108.8(5) . . ?
O23 V2 O16 111.8(5) . . ?
O26 V2 O16 109.5(5) . . ?
O23 V2 O15 110.7(5) . . ?
O26 V2 O15 109.9(5) . . ?
O16 V2 O15 106.2(4) . . ?
O23 V2 K2 34.6(4) . . ?
O26 V2 K2 107.8(4) . . ?
O16 V2 K2 137.3(3) . . ?
O15 V2 K2 79.4(3) . . ?
O23 V2 K1 34.9(4) . . ?
O26 V2 K1 108.4(4) . . ?
O16 V2 K1 79.9(3) . . ?
O15 V2 K1 136.1(3) . . ?
K2 V2 K1 69.18(14) . . ?
V3 V3 O42 149.5(12) 6_565 . ?
V3 V3 O30 74.7(2) 6_565 . ?
O42 V3 O30 135.1(13) . . ?
V3 V3 O42' 170.0(8) 6_565 . ?
O42 V3 O42' 33.7(13) . . ?
O30 V3 O42' 105.1(9) . . ?
V3 V3 O43 93.1(8) 6_565 . ?
O42 V3 O43 75.4(13) . . ?
O30 V3 O43 103.3(10) . . ?
O42' V3 O43 96.7(11) . . ?
V3 V3 O28 77.25(18) 6_565 . ?
O42 V3 O28 98.9(10) . . ?
O30 V3 O28 100.7(7) . . ?
O42' V3 O28 93.0(8) . . ?
O43 V3 O28 150.6(9) . . ?
V3 V3 O42 17.9(8) 6_565 6_565 ?
O42 V3 O42 132(2) . 6_565 ?
O30 V3 O42 92.3(8) . 6_565 ?
O42' V3 O42 161.2(11) . 6_565 ?
O43 V3 O42 85.8(10) . 6_565 ?
O28 V3 O42 76.6(6) . 6_565 ?
V3 V3 O43 62.7(7) 6_565 6_565 ?
O42 V3 O43 102.2(13) . 6_565 ?
O30 V3 O43 94.1(9) . 6_565 ?
O42' V3 O43 127.0(11) . 6_565 ?
O43 V3 O43 30.4(14) . 6_565 ?
O28 V3 O43 131.6(8) . 6_565 ?
O42 V3 O43 56.8(9) 6_565 6_565 ?
V3 V3 O31 101.8(6) 6_565 . ?
O42 V3 O31 48.5(13) . . ?
O30 V3 O31 176.4(7) . . ?
O42' V3 O31 78.1(10) . . ?
O43 V3 O31 77.7(9) . . ?
O28 V3 O31 77.3(7) . . ?
O42 V3 O31 84.3(10) 6_565 . ?
O43 V3 O31 85.1(9) 6_565 . ?
V3 V3 Mo4 145.8(3) 6_565 . ?
O42 V3 Mo4 10.1(10) . . ?
O30 V3 Mo4 139.1(4) . . ?
O42' V3 Mo4 34.3(9) . . ?
O43 V3 Mo4 83.9(8) . . ?
O28 V3 Mo4 88.8(4) . . ?
O42 V3 Mo4 128.5(8) 6_565 . ?
O43 V3 Mo4 108.9(8) 6_565 . ?
O31 V3 Mo4 44.2(6) . . ?
O36 V4 O36' 28.6(13) . . ?
O36 V4 O33' 109.9(18) . . ?
O36' V4 O33' 138.0(19) . . ?
O36 V4 O33 83.4(18) . . ?
O36' V4 O33 111.8(19) . . ?
O33' V4 O33 29.7(11) . . ?
O36 V4 O38 99.3(17) . . ?
O36' V4 O38 99.7(18) . . ?
O33' V4 O38 75.9(17) . . ?
O33 V4 O38 92.9(17) . . ?
O36 V4 O38' 99.1(18) . . ?
O36' V4 O38' 89.0(18) . . ?
O33' V4 O38' 97.0(19) . . ?
O33 V4 O38' 115.2(19) . . ?
O38 V4 O38' 22.4(10) . . ?
O36 V4 O21 102.2(16) . . ?
O36' V4 O21 99.5(17) . . ?
O33' V4 O21 96.0(15) . . ?
O33 V4 O21 88.9(13) . . ?
O38 V4 O21 158.5(17) . . ?
O38' V4 O21 149.5(14) . . ?
O36 V4 O42' 94.4(19) . . ?
O36' V4 O42' 66.4(16) . . ?
O33' V4 O42' 155.6(18) . . ?
O33 V4 O42' 163.6(19) . . ?
O38 V4 O42' 103.4(14) . . ?
O38' V4 O42' 81.2(13) . . ?
O21 V4 O42' 75.7(11) . . ?
O36 V4 O42 118.2(19) . . ?
O36' V4 O42 89.6(16) . . ?
O33' V4 O42 131.0(18) . . ?
O33 V4 O42 158(2) . . ?
O38 V4 O42 87.4(13) . . ?
O38' V4 O42 67.5(12) . . ?
O21 V4 O42 83.2(10) . . ?
O42' V4 O42 26.6(8) . . ?
O36 V4 O35 162.5(18) . . ?
O36' V4 O35 167.1(16) . . ?
O33' V4 O35 52.9(14) . . ?
O33 V4 O35 80.5(16) . . ?
O38 V4 O35 75.0(13) . . ?
O38' V4 O35 81.8(14) . . ?
O21 V4 O35 84.3(11) . . ?
O42' V4 O35 103.0(12) . . ?
O42 V4 O35 78.5(11) . . ?
O36 V4 O31 163.1(19) . . ?
O36' V4 O31 134.7(17) . . ?
O33' V4 O31 86.2(16) . . ?
O33 V4 O31 113.5(18) . . ?
O38 V4 O31 79.1(13) . . ?
O38' V4 O31 72.9(12) . . ?
O21 V4 O31 80.5(10) . . ?
O42' V4 O31 69.9(11) . . ?
O42 V4 O31 45.1(9) . . ?
O35 V4 O31 33.4(8) . . ?
O36 V4 Mo5 113.4(15) . . ?
O36' V4 Mo5 142.0(14) . . ?
O33' V4 Mo5 8.4(9) . . ?
O33 V4 Mo5 30.5(12) . . ?
O38 V4 Mo5 83.1(13) . . ?
O38' V4 Mo5 103.6(14) . . ?
O21 V4 Mo5 87.7(9) . . ?
O42' V4 Mo5 150.2(13) . . ?
O42 V4 Mo5 128.4(12) . . ?
O35 V4 Mo5 50.1(8) . . ?
O31 V4 Mo5 83.3(10) . . ?
Mo5 V5 O41' 146.4(15) . . ?
Mo5 V5 O20 80.8(8) . . ?
O41' V5 O20 131.9(13) . . ?
Mo5 V5 O41 171.4(10) . . ?
O41' V5 O41 33.5(13) . . ?
O20 V5 O41 101.8(11) . . ?
Mo5 V5 O45 89.7(12) . . ?
O41' V5 O45 76.9(15) . . ?
O20 V5 O45 102.9(10) . . ?
O41 V5 O45 97.6(13) . . ?
Mo5 V5 O26 78.4(7) . . ?
O41' V5 O26 97.5(10) . . ?
O20 V5 O26 103.0(6) . . ?
O41 V5 O26 93.0(9) . . ?
O45 V5 O26 149.3(11) . . ?
Mo5 V5 O44' 62.3(11) . . ?
O41' V5 O44' 101.2(15) . . ?
O20 V5 O44' 96.0(10) . . ?
O41 V5 O44' 125.1(13) . . ?
O45 V5 O44' 27.5(10) . . ?
O26 V5 O44' 132.7(10) . . ?
Mo5 V5 O33' 13.9(10) . . ?
O41' V5 O33' 132.5(16) . . ?
O20 V5 O33' 94.4(10) . . ?
O41 V5 O33' 163.0(12) . . ?
O45 V5 O33' 83.8(14) . . ?
O26 V5 O33' 78.0(8) . . ?
O44' V5 O33' 57.4(12) . . ?
Mo5 V5 O34 97.1(9) . . ?
O41' V5 O34 50.0(13) . . ?
O20 V5 O34 177.7(8) . . ?
O41 V5 O34 80.4(11) . . ?
O45 V5 O34 75.9(11) . . ?
O26 V5 O34 77.5(6) . . ?
O44' V5 O34 82.1(10) . . ?
O33' V5 O34 83.5(10) . . ?
O9 Te1 O7 94.1(4) . . ?
O9 Te1 O7 94.1(4) . 6_565 ?
O7 Te1 O7 93.6(5) . 6_565 ?
O35 Te2 O35 112.9(13) 6_565 . ?
O35 Te2 O31 93.5(10) 6_565 . ?
O35 Te2 O31 41.8(10) . . ?
O35 Te2 O31 41.8(10) 6_565 6_565 ?
O35 Te2 O31 93.5(10) . 6_565 ?
O31 Te2 O31 57.8(15) . 6_565 ?
O35 Te2 O34 55.6(10) 6_565 6_565 ?
O35 Te2 O34 94.5(9) . 6_565 ?
O31 Te2 O34 114.5(9) . 6_565 ?
O31 Te2 O34 92.4(10) 6_565 6_565 ?
O35 Te2 O34 94.5(9) 6_565 . ?
O35 Te2 O34 55.6(10) . . ?
O31 Te2 O34 92.4(10) . . ?
O31 Te2 O34 114.5(9) 6_565 . ?
O34 Te2 O34 45.4(13) 6_565 . ?
O62 K1 O13 132.2(7) . 8 ?
O62 K1 O24 134.4(7) . . ?
O13 K1 O24 69.3(3) 8 . ?
O62 K1 O27 84.5(7) . 3_545 ?
O13 K1 O27 73.8(4) 8 3_545 ?
O24 K1 O27 138.9(4) . 3_545 ?
O62 K1 O23 85.5(7) . . ?
O13 K1 O23 140.3(3) 8 . ?
O24 K1 O23 74.8(3) . . ?
O27 K1 O23 130.5(4) 3_545 . ?
O62 K1 O17 76.1(7) . . ?
O13 K1 O17 95.0(4) 8 . ?
O24 K1 O17 60.8(3) . . ?
O27 K1 O17 141.3(4) 3_545 . ?
O23 K1 O17 81.4(3) . . ?
O62 K1 O61 60.7(10) . . ?
O13 K1 O61 137.1(7) 8 . ?
O24 K1 O61 137.0(9) . . ?
O27 K1 O61 66.8(8) 3_545 . ?
O23 K1 O61 66.1(8) . . ?
O17 K1 O61 126.4(7) . . ?
O62 K1 O18 74.3(7) . 8 ?
O13 K1 O18 60.7(3) 8 8 ?
O24 K1 O18 96.1(3) . 8 ?
O27 K1 O18 80.8(3) 3_545 8 ?
O23 K1 O18 141.2(4) . 8 ?
O17 K1 O18 61.9(3) . 8 ?
O61 K1 O18 125.6(9) . 8 ?
O62 K1 K3 130.9(7) . . ?
O13 K1 K3 84.6(3) 8 . ?
O24 K1 K3 83.2(3) . . ?
O27 K1 K3 76.0(3) 3_545 . ?
O23 K1 K3 74.8(3) . . ?
O17 K1 K3 141.1(3) . . ?
O61 K1 K3 70.2(8) . . ?
O18 K1 K3 142.6(3) 8 . ?
O62 K1 K7 37.6(7) . . ?
O13 K1 K7 105.1(3) 8 . ?
O24 K1 K7 105.9(3) . . ?
O27 K1 K7 100.4(3) 3_545 . ?
O23 K1 K7 100.4(3) . . ?
O17 K1 K7 45.8(2) . . ?
O61 K1 K7 98.2(8) . . ?
O18 K1 K7 45.0(2) 8 . ?
K3 K1 K7 168.5(3) . . ?
O62 K1 V2 84.4(7) . . ?
O13 K1 V2 133.3(3) 8 . ?
O24 K1 V2 64.0(2) . . ?
O27 K1 V2 148.6(3) 3_545 . ?
O23 K1 V2 19.1(2) . . ?
O17 K1 V2 62.6(2) . . ?
O61 K1 V2 82.1(8) . . ?
O18 K1 V2 123.8(3) 8 . ?
K3 K1 V2 89.62(18) . . ?
K7 K1 V2 88.18(16) . . ?
O62 K1 V1 82.7(7) . 3_545 ?
O13 K1 V1 63.2(2) 8 3_545 ?
O24 K1 V1 132.5(3) . 3_545 ?
O27 K1 V1 19.0(2) 3_545 3_545 ?
O23 K1 V1 148.4(3) . 3_545 ?
O17 K1 V1 123.5(2) . 3_545 ?
O61 K1 V1 82.6(8) . 3_545 ?
O18 K1 V1 62.0(2) 8 3_545 ?
K3 K1 V1 91.09(18) . 3_545 ?
K7 K1 V1 87.83(16) . 3_545 ?
V2 K1 V1 163.46(14) . 3_545 ?
O60 K2 O12 135.0(6) . 6 ?
O60 K2 O12 135.0(6) . . ?
O12 K2 O12 68.2(4) 6 . ?
O60 K2 O23 85.6(5) . . ?
O12 K2 O23 137.8(4) 6 . ?
O12 K2 O23 73.9(3) . . ?
O60 K2 O23 85.6(5) . 6 ?
O12 K2 O23 73.9(3) 6 6 ?
O12 K2 O23 137.8(4) . 6 ?
O23 K2 O23 130.4(5) . 6 ?
O60 K2 O19 76.2(8) . . ?
O12 K2 O19 96.2(4) 6 . ?
O12 K2 O19 61.5(3) . . ?
O23 K2 O19 81.1(3) . . ?
O23 K2 O19 142.5(4) 6 . ?
O60 K2 O19 76.2(8) . 6 ?
O12 K2 O19 61.5(3) 6 6 ?
O12 K2 O19 96.2(4) . 6 ?
O23 K2 O19 142.5(4) . 6 ?
O23 K2 O19 81.1(3) 6 6 ?
O19 K2 O19 63.0(4) . 6 ?
O60 K2 O61 60.9(13) . . ?
O12 K2 O61 136.1(6) 6 . ?
O12 K2 O61 136.1(6) . . ?
O23 K2 O61 66.6(3) . . ?
O23 K2 O61 66.6(3) 6 . ?
O19 K2 O61 126.8(7) . . ?
O19 K2 O61 126.8(7) 6 . ?
O60 K2 K3 131.4(10) . . ?
O12 K2 K3 81.8(3) 6 . ?
O12 K2 K3 81.8(3) . . ?
O23 K2 K3 75.0(3) . . ?
O23 K2 K3 75.0(3) 6 . ?
O19 K2 K3 140.6(3) . . ?
O19 K2 K3 140.6(3) 6 . ?
O61 K2 K3 70.5(9) . . ?
O60 K2 K8 38.6(10) . . ?
O12 K2 K8 106.4(3) 6 . ?
O12 K2 K8 106.4(3) . . ?
O23 K2 K8 101.4(3) . . ?
O23 K2 K8 101.4(3) 6 . ?
O19 K2 K8 45.7(3) . . ?
O19 K2 K8 45.7(3) 6 . ?
O61 K2 K8 99.5(9) . . ?
K3 K2 K8 170.0(3) . . ?
O60 K2 V2 84.32(13) . . ?
O12 K2 V2 131.8(3) 6 . ?
O12 K2 V2 63.6(2) . . ?
O23 K2 V2 19.0(2) . . ?
O23 K2 V2 148.5(3) 6 . ?
O19 K2 V2 62.4(2) . . ?
O19 K2 V2 124.8(3) 6 . ?
O61 K2 V2 82.51(11) . . ?
K3 K2 V2 89.71(12) . . ?
K8 K2 V2 88.94(11) . . ?
O60 K2 V2 84.32(13) . 6 ?
O12 K2 V2 63.6(2) 6 6 ?
O12 K2 V2 131.8(3) . 6 ?
O23 K2 V2 148.5(3) . 6 ?
O23 K2 V2 19.0(2) 6 6 ?
O19 K2 V2 124.8(3) . 6 ?
O19 K2 V2 62.4(2) 6 6 ?
O61 K2 V2 82.51(11) . 6 ?
K3 K2 V2 89.71(12) . 6 ?
K8 K2 V2 88.94(11) . 6 ?
V2 K2 V2 164.30(19) . 6 ?
K5 K3 O54 73.9(4) 7_556 3_545 ?
K5 K3 O54 73.9(4) 7_556 8 ?
O54 K3 O54 66.5(6) 3_545 8 ?
K5 K3 K1 135.02(16) 7_556 . ?
O54 K3 K1 133.2(4) 3_545 . ?
O54 K3 K1 85.7(3) 8 . ?
K5 K3 K1 135.02(16) 7_556 6 ?
O54 K3 K1 85.7(3) 3_545 6 ?
O54 K3 K1 133.2(4) 8 6 ?
K1 K3 K1 87.8(3) . 6 ?
K5 K3 K2 81.3(3) 7_556 . ?
O54 K3 K2 137.6(4) 3_545 . ?
O54 K3 K2 137.6(4) 8 . ?
K1 K3 K2 88.4(2) . . ?
K1 K3 K2 88.4(2) 6 . ?
K5 K3 K4 92.1(3) 7_556 . ?
O54 K3 K4 38.9(3) 3_545 . ?
O54 K3 K4 38.9(3) 8 . ?
K1 K3 K4 96.4(2) . . ?
K1 K3 K4 96.4(2) 6 . ?
K2 K3 K4 173.4(3) . . ?
O54 K4 O54 77.0(7) 3_545 8 ?
O54 K4 O25 107.4(4) 3_545 7_556 ?
O54 K4 O25 107.4(4) 8 7_556 ?
O54 K4 O1 68.9(4) 3_545 4_546 ?
O54 K4 O1 132.0(5) 8 4_546 ?
O25 K4 O1 55.8(2) 7_556 4_546 ?
O54 K4 O1 132.0(5) 3_545 7_556 ?
O54 K4 O1 68.9(4) 8 7_556 ?
O25 K4 O1 55.8(2) 7_556 7_556 ?
O1 K4 O1 111.5(4) 4_546 7_556 ?
O54 K4 O14 96.1(4) 3_545 3_545 ?
O54 K4 O14 96.1(4) 8 3_545 ?
O25 K4 O14 149.7(5) 7_556 3_545 ?
O1 K4 O14 119.7(2) 4_546 3_545 ?
O1 K4 O14 119.7(2) 7_556 3_545 ?
O54 K4 O4 144.0(5) 3_545 8 ?
O54 K4 O4 84.4(4) 8 8 ?
O25 K4 O4 107.5(3) 7_556 8 ?
O1 K4 O4 141.5(4) 4_546 8 ?
O1 K4 O4 65.1(3) 7_556 8 ?
O14 K4 O4 55.2(2) 3_545 8 ?
O54 K4 O4 84.4(4) 3_545 3_545 ?
O54 K4 O4 144.0(5) 8 3_545 ?
O25 K4 O4 107.5(3) 7_556 3_545 ?
O1 K4 O4 65.1(3) 4_546 3_545 ?
O1 K4 O4 141.5(4) 7_556 3_545 ?
O14 K4 O4 55.2(2) 3_545 3_545 ?
O4 K4 O4 93.4(4) 8 3_545 ?
O54 K4 O25 138.5(4) 3_545 3_545 ?
O54 K4 O25 138.5(4) 8 3_545 ?
O25 K4 O25 84.4(4) 7_556 3_545 ?
O1 K4 O25 88.0(3) 4_546 3_545 ?
O1 K4 O25 88.0(3) 7_556 3_545 ?
O14 K4 O25 65.3(4) 3_545 3_545 ?
O4 K4 O25 54.3(2) 8 3_545 ?
O4 K4 O25 54.3(2) 3_545 3_545 ?
O54 K4 Mo13 81.1(3) 3_545 4_546 ?
O54 K4 Mo13 117.5(4) 8 4_546 ?
O25 K4 Mo13 31.04(10) 7_556 4_546 ?
O1 K4 Mo13 26.54(19) 4_546 4_546 ?
O1 K4 Mo13 85.7(2) 7_556 4_546 ?
O14 K4 Mo13 144.2(2) 3_545 4_546 ?
O4 K4 Mo13 134.9(3) 8 4_546 ?
O4 K4 Mo13 89.1(2) 3_545 4_546 ?
O25 K4 Mo13 93.3(3) 3_545 4_546 ?
O54 K4 V13 81.1(3) 3_545 4_546 ?
O54 K4 V13 117.5(4) 8 4_546 ?
O25 K4 V13 31.04(10) 7_556 4_546 ?
O1 K4 V13 26.54(19) 4_546 4_546 ?
O1 K4 V13 85.7(2) 7_556 4_546 ?
O14 K4 V13 144.2(2) 3_545 4_546 ?
O4 K4 V13 134.9(3) 8 4_546 ?
O4 K4 V13 89.1(2) 3_545 4_546 ?
O25 K4 V13 93.3(3) 3_545 4_546 ?
Mo13 K4 V13 0.00(8) 4_546 4_546 ?
O54 K4 Mo13 117.5(4) 3_545 7_556 ?
O54 K4 Mo13 81.1(3) 8 7_556 ?
O25 K4 Mo13 31.04(10) 7_556 7_556 ?
O1 K4 Mo13 85.7(2) 4_546 7_556 ?
O1 K4 Mo13 26.54(19) 7_556 7_556 ?
O14 K4 Mo13 144.2(2) 3_545 7_556 ?
O4 K4 Mo13 89.1(2) 8 7_556 ?
O4 K4 Mo13 134.9(3) 3_545 7_556 ?
O25 K4 Mo13 93.3(3) 3_545 7_556 ?
Mo13 K4 Mo13 59.45(12) 4_546 7_556 ?
V13 K4 Mo13 59.45(12) 4_546 7_556 ?
O63 K5 O2 118.7(9) 7_556 . ?
O63 K5 O12 63.1(7) 7_556 4_556 ?
O2 K5 O12 148.3(2) . 4_556 ?
O63 K5 O12 63.1(7) 7_556 7_556 ?
O2 K5 O12 148.3(2) . 7_556 ?
O12 K5 O12 63.1(4) 4_556 7_556 ?
O63 K5 O52 102.5(5) 7_556 4_556 ?
O2 K5 O52 62.4(4) . 4_556 ?
O12 K5 O52 86.0(4) 4_556 4_556 ?
O12 K5 O52 149.0(5) 7_556 4_556 ?
O63 K5 O52 102.5(5) 7_556 7_556 ?
O2 K5 O52 62.4(4) . 7_556 ?
O12 K5 O52 149.0(5) 4_556 7_556 ?
O12 K5 O52 86.0(4) 7_556 7_556 ?
O52 K5 O52 124.8(7) 4_556 7_556 ?
O63 K5 O64 61.5(9) 7_556 4_556 ?
O2 K5 O64 64.9(6) . 4_556 ?
O12 K5 O64 94.4(6) 4_556 4_556 ?
O12 K5 O64 124.5(7) 7_556 4_556 ?
O52 K5 O64 52.0(6) 4_556 4_556 ?
O52 K5 O64 102.2(7) 7_556 4_556 ?
O63 K5 O64 61.5(9) 7_556 7_556 ?
O2 K5 O64 64.9(6) . 7_556 ?
O12 K5 O64 124.5(7) 4_556 7_556 ?
O12 K5 O64 94.4(6) 7_556 7_556 ?
O52 K5 O64 102.2(7) 4_556 7_556 ?
O52 K5 O64 52.0(6) 7_556 7_556 ?
O64 K5 O64 55.7(11) 4_556 7_556 ?
O63 K5 K3 137.3(9) 7_556 7_556 ?
O2 K5 K3 104.0(5) . 7_556 ?
O12 K5 K3 80.9(4) 4_556 7_556 ?
O12 K5 K3 80.9(4) 7_556 7_556 ?
O52 K5 K3 96.8(4) 4_556 7_556 ?
O52 K5 K3 96.8(4) 7_556 7_556 ?
O64 K5 K3 148.8(6) 4_556 7_556 ?
O64 K5 K3 148.8(6) 7_556 7_556 ?
O63 K5 V10 66.1(4) 7_556 7_556 ?
O2 K5 V10 126.97(15) . 7_556 ?
O12 K5 V10 83.9(3) 4_556 7_556 ?
O12 K5 V10 21.5(2) 7_556 7_556 ?
O52 K5 V10 167.4(5) 4_556 7_556 ?
O52 K5 V10 65.2(3) 7_556 7_556 ?
O64 K5 V10 121.3(6) 4_556 7_556 ?
O64 K5 V10 77.5(5) 7_556 7_556 ?
K3 K5 V10 89.0(2) 7_556 7_556 ?
O63 K5 Mo10 66.1(4) 7_556 7_556 ?
O2 K5 Mo10 126.97(15) . 7_556 ?
O12 K5 Mo10 83.9(3) 4_556 7_556 ?
O12 K5 Mo10 21.5(2) 7_556 7_556 ?
O52 K5 Mo10 167.4(5) 4_556 7_556 ?
O52 K5 Mo10 65.2(3) 7_556 7_556 ?
O64 K5 Mo10 121.3(6) 4_556 7_556 ?
O64 K5 Mo10 77.5(5) 7_556 7_556 ?
K3 K5 Mo10 89.0(2) 7_556 7_556 ?
V10 K5 Mo10 0.00(5) 7_556 7_556 ?
O63 K5 Mo10 66.1(4) 7_556 4_556 ?
O2 K5 Mo10 126.97(15) . 4_556 ?
O12 K5 Mo10 21.5(2) 4_556 4_556 ?
O12 K5 Mo10 83.9(3) 7_556 4_556 ?
O52 K5 Mo10 65.2(3) 4_556 4_556 ?
O52 K5 Mo10 167.4(5) 7_556 4_556 ?
O64 K5 Mo10 77.5(5) 4_556 4_556 ?
O64 K5 Mo10 121.3(6) 7_556 4_556 ?
K3 K5 Mo10 89.0(2) 7_556 4_556 ?
V10 K5 Mo10 104.0(3) 7_556 4_556 ?
Mo10 K5 Mo10 104.0(3) 7_556 4_556 ?
O56 K6 O64 79.5(8) . 2_556 ?
O56 K6 O54 135.9(7) . . ?
O64 K6 O54 101.4(7) 2_556 . ?
O56 K6 O53' 87.0(10) . 8_455 ?
O64 K6 O53' 128.2(11) 2_556 8_455 ?
O54 K6 O53' 121.7(9) . 8_455 ?
O56 K6 O53 79.3(8) . 3_445 ?
O64 K6 O53 89.7(8) 2_556 3_445 ?
O54 K6 O53 144.3(8) . 3_445 ?
O53' K6 O53 38.6(10) 8_455 3_445 ?
O56 K6 O68 50.4(11) . 3_445 ?
O64 K6 O68 83.8(11) 2_556 3_445 ?
O54 K6 O68 172.2(11) . 3_445 ?
O53' K6 O68 50.9(13) 8_455 3_445 ?
O53 K6 O68 28.9(11) 3_445 3_445 ?
O56 K6 O13 103.4(7) . . ?
O64 K6 O13 170.4(7) 2_556 . ?
O54 K6 O13 70.0(4) . . ?
O53' K6 O13 61.4(9) 8_455 . ?
O53 K6 O13 99.9(6) 3_445 . ?
O68 K6 O13 105.2(10) 3_445 . ?
O56 K6 O24 148.5(6) . 8_455 ?
O64 K6 O24 118.4(7) 2_556 8_455 ?
O54 K6 O24 69.4(4) . 8_455 ?
O53' K6 O24 61.5(9) 8_455 8_455 ?
O53 K6 O24 75.4(6) 3_445 8_455 ?
O68 K6 O24 103.0(10) 3_445 8_455 ?
O13 K6 O24 63.6(3) . 8_455 ?
O56 K6 O1 71.3(6) . 2_556 ?
O64 K6 O1 68.8(7) 2_556 2_556 ?
O54 K6 O1 68.4(4) . 2_556 ?
O53' K6 O1 150.2(9) 8_455 2_556 ?
O53 K6 O1 146.0(7) 3_445 2_556 ?
O68 K6 O1 119.2(10) 3_445 2_556 ?
O13 K6 O1 103.2(4) . 2_556 ?
O24 K6 O1 137.7(4) 8_455 2_556 ?
O56 K6 O4 62.7(6) . . ?
O64 K6 O4 124.6(7) 2_556 . ?
O54 K6 O4 82.8(4) . . ?
O53' K6 O4 90.3(9) 8_455 . ?
O53 K6 O4 118.5(7) 3_445 . ?
O68 K6 O4 99.1(9) 3_445 . ?
O13 K6 O4 51.3(3) . . ?
O24 K6 O4 114.6(4) 8_455 . ?
O1 K6 O4 61.9(3) 2_556 . ?
O56 K6 O5 135.8(7) . 8_455 ?
O64 K6 O5 69.5(7) 2_556 8_455 ?
O54 K6 O5 82.1(4) . 8_455 ?
O53' K6 O5 88.2(9) 8_455 8_455 ?
O53 K6 O5 70.1(7) 3_445 8_455 ?
O68 K6 O5 94.5(10) 3_445 8_455 ?
O13 K6 O5 112.5(3) . 8_455 ?
O24 K6 O5 49.0(3) 8_455 8_455 ?
O1 K6 O5 121.6(4) 2_556 8_455 ?
O4 K6 O5 161.2(4) . 8_455 ?
O56 K6 Mo11 81.6(6) . . ?
O64 K6 Mo11 152.3(7) 2_556 . ?
O54 K6 Mo11 78.7(4) . . ?
O53' K6 Mo11 70.3(9) 8_455 . ?
O53 K6 Mo11 106.5(6) 3_445 . ?
O68 K6 Mo11 99.4(9) 3_445 . ?
O13 K6 Mo11 24.3(2) . . ?
O24 K6 Mo11 87.9(3) 8_455 . ?
O1 K6 Mo11 86.1(3) 2_556 . ?
O4 K6 Mo11 27.7(2) . . ?
O5 K6 Mo11 136.8(3) 8_455 . ?
O36' K7 O59 69.6(13) 8 3 ?
O36' K7 O62 111.2(12) 8 . ?
O59 K7 O62 174.7(14) 3 . ?
O36' K7 O40 117.8(11) 8 . ?
O59 K7 O40 63.9(11) 3 . ?
O62 K7 O40 118.9(10) . . ?
O36' K7 O51 72.9(13) 8 7_557 ?
O59 K7 O51 105.5(15) 3 7_557 ?
O62 K7 O51 79.6(13) . 7_557 ?
O40 K7 O51 82.1(12) . 7_557 ?
O36' K7 O18 78.7(8) 8 8 ?
O59 K7 O18 90.8(11) 3 8 ?
O62 K7 O18 84.3(8) . 8 ?
O40 K7 O18 137.8(7) . 8 ?
O51 K7 O18 139.3(11) 7_557 8 ?
O36' K7 O57 83.9(10) 8 3 ?
O59 K7 O57 31.1(11) 3 3 ?
O62 K7 O57 143.7(9) . 3 ?
O40 K7 O57 77.1(7) . 3 ?
O51 K7 O57 136.6(12) 7_557 3 ?
O18 K7 O57 65.9(5) 8 3 ?
O36' K7 O17 142.6(9) 8 . ?
O59 K7 O17 91.3(11) 3 . ?
O62 K7 O17 85.1(8) . . ?
O40 K7 O17 77.6(7) . . ?
O51 K7 O17 144.5(11) 7_557 . ?
O18 K7 O17 69.4(4) 8 . ?
O57 K7 O17 65.8(5) 3 . ?
O36' K7 O41 146.0(10) 8 . ?
O59 K7 O41 117.9(11) 3 . ?
O62 K7 O41 64.6(9) . . ?
O40 K7 O41 54.3(8) . . ?
O51 K7 O41 73.1(11) 7_557 . ?
O18 K7 O41 131.3(7) 8 . ?
O57 K7 O41 120.4(7) 3 . ?
O17 K7 O41 71.4(6) . . ?
O36' K7 O36 11.9(10) 8 8 ?
O59 K7 O36 58.3(11) 3 8 ?
O62 K7 O36 122.1(10) . 8 ?
O40 K7 O36 111.6(8) . 8 ?
O51 K7 O36 81.1(12) 7_557 8 ?
O18 K7 O36 76.3(6) 8 8 ?
O57 K7 O36 72.2(8) 3 8 ?
O17 K7 O36 133.6(7) . 8 ?
O41 K7 O36 151.8(8) . 8 ?
O36' K7 O42' 46.0(10) 8 8 ?
O59 K7 O42' 114.7(11) 3 8 ?
O62 K7 O42' 65.5(9) . 8 ?
O40 K7 O42' 149.8(8) . 8 ?
O51 K7 O42' 69.1(12) 7_557 8 ?
O18 K7 O42' 70.2(6) 8 8 ?
O57 K7 O42' 118.2(7) 3 8 ?
O17 K7 O42' 131.7(6) . 8 ?
O41 K7 O42' 121.1(7) . 8 ?
O36 K7 O42' 56.6(8) 8 8 ?
O36' K7 Mo3 135.3(9) 8 . ?
O59 K7 Mo3 85.2(10) 3 . ?
O62 K7 Mo3 97.3(8) . . ?
O40 K7 Mo3 21.8(5) . . ?
O51 K7 Mo3 79.6(11) 7_557 . ?
O18 K7 Mo3 139.8(4) 8 . ?
O57 K7 Mo3 93.1(4) 3 . ?
O17 K7 Mo3 70.8(3) . . ?
O41 K7 Mo3 32.8(5) . . ?
O36 K7 Mo3 131.6(6) 8 . ?
O42' K7 Mo3 146.2(6) 8 . ?
O36 K8 O36 120.7(14) . 6 ?
O36 K8 O59 69.2(9) . . ?
O36 K8 O59 69.2(9) 6 . ?
O36 K8 O60 112.6(9) . . ?
O36 K8 O60 112.6(9) 6 . ?
O59 K8 O60 174.9(16) . . ?
O36 K8 O57 82.9(9) . . ?
O36 K8 O57 82.9(9) 6 . ?
O59 K8 O57 31.2(12) . . ?
O60 K8 O57 143.7(12) . . ?
O36 K8 O19 142.1(9) . 6 ?
O36 K8 O19 78.4(7) 6 6 ?
O59 K8 O19 91.7(10) . 6 ?
O60 K8 O19 84.2(9) . 6 ?
O57 K8 O19 66.4(5) . 6 ?
O36 K8 O19 78.4(7) . . ?
O36 K8 O19 142.1(9) 6 . ?
O59 K8 O19 91.7(10) . . ?
O60 K8 O19 84.2(9) . . ?
O57 K8 O19 66.4(5) . . ?
O19 K8 O19 69.5(6) 6 . ?
O36 K8 O72 78.7(10) . . ?
O36 K8 O72 78.7(10) 6 . ?
O59 K8 O72 110.9(18) . . ?
O60 K8 O72 74.2(17) . . ?
O57 K8 O72 142.2(15) . . ?
O19 K8 O72 139.1(8) 6 . ?
O19 K8 O72 139.1(8) . . ?
O36 K8 O36' 9.5(10) . . ?
O36 K8 O36' 115.9(10) 6 . ?
O59 K8 O36' 60.0(8) . . ?
O60 K8 O36' 121.5(8) . . ?
O57 K8 O36' 73.6(7) . . ?
O19 K8 O36' 135.4(8) 6 . ?
O19 K8 O36' 77.2(7) . . ?
O72 K8 O36' 85.2(10) . . ?
O36 K8 O36' 115.9(10) . 6 ?
O36 K8 O36' 9.5(10) 6 6 ?
O59 K8 O36' 60.0(8) . 6 ?
O60 K8 O36' 121.5(7) . 6 ?
O57 K8 O36' 73.6(7) . 6 ?
O19 K8 O36' 77.2(7) 6 6 ?
O19 K8 O36' 135.4(8) . 6 ?
O72 K8 O36' 85.2(10) . 6 ?
O36' K8 O36' 110.0(14) . 6 ?
O36 K8 O33 47.3(9) . . ?
O36 K8 O33 146.5(10) 6 . ?
O59 K8 O33 116.0(7) . . ?
O60 K8 O33 65.4(7) . . ?
O57 K8 O33 119.4(6) . . ?
O19 K8 O33 131.9(8) 6 . ?
O19 K8 O33 71.1(6) . . ?
O72 K8 O33 68.5(7) . . ?
O36' K8 O33 56.1(9) . . ?
O36' K8 O33 150.3(10) 6 . ?
O36 K8 O33 146.5(10) . 6 ?
O36 K8 O33 47.3(9) 6 6 ?
O59 K8 O33 116.0(7) . 6 ?
O60 K8 O33 65.4(7) . 6 ?
O57 K8 O33 119.4(6) . 6 ?
O19 K8 O33 71.1(6) 6 6 ?
O19 K8 O33 131.9(7) . 6 ?
O72 K8 O33 68.5(7) . 6 ?
O36' K8 O33 150.3(10) . 6 ?
O36' K8 O33 56.1(9) 6 6 ?
O33 K8 O33 121.0(12) . 6 ?
Mo13 O1 K4 100.1(5) . 7_556 ?
Mo13 O1 K6 150.7(6) . 2_556 ?
K4 O1 K6 90.7(3) 7_556 2_556 ?
Mo12 O2 K5 175.7(9) . . ?
Mo12 O3 Mo13 145.4(6) . . ?
Mo11 O4 Mo13 119.9(5) . . ?
Mo11 O4 K4 97.8(4) . 3_455 ?
Mo13 O4 K4 102.4(4) . 3_455 ?
Mo11 O4 K6 96.7(4) . . ?
Mo13 O4 K6 139.8(5) . . ?
K4 O4 K6 87.2(3) 3_455 . ?
Mo9 O5 Mo12 120.4(5) . . ?
Mo9 O5 K6 95.8(4) . 8 ?
Mo12 O5 K6 141.4(4) . 8 ?
Mo10 O6 Mo13 121.0(5) . . ?
Te1 O7 Mo11 118.9(4) . . ?
Te1 O7 Mo10 118.5(4) . . ?
Mo11 O7 Mo10 94.8(3) . . ?
Te1 O7 Mo13 134.5(5) . . ?
Mo11 O7 Mo13 90.2(3) . . ?
Mo10 O7 Mo13 90.2(3) . . ?
Mo11 O8 Mo10 112.6(4) . . ?
Mo11 O8 Mo2 107.4(5) . . ?
Mo10 O8 Mo2 108.1(4) . . ?
Te1 O9 V9 119.1(4) . 6_565 ?
Te1 O9 Mo9 119.1(4) . 6_565 ?
V9 O9 Mo9 0.00(11) 6_565 6_565 ?
Te1 O9 Mo9 119.1(4) . . ?
V9 O9 Mo9 95.2(4) 6_565 . ?
Mo9 O9 Mo9 95.2(4) 6_565 . ?
Te1 O9 Mo12 133.3(6) . . ?
V9 O9 Mo12 90.4(4) 6_565 . ?
Mo9 O9 Mo12 90.4(4) 6_565 . ?
Mo9 O9 Mo12 90.4(4) . . ?
Mo1 O10 Mo9 108.2(5) . . ?
Mo1 O10 V9 108.2(5) . 6_565 ?
Mo9 O10 V9 112.3(6) . 6_565 ?
Mo1 O10 Mo9 108.2(5) . 6_565 ?
Mo9 O10 Mo9 112.3(6) . 6_565 ?
V9 O10 Mo9 0.00(12) 6_565 6_565 ?
Mo9 O11 Mo10 161.7(6) . . ?
Mo10 O12 K2 137.3(5) . . ?
Mo10 O12 K5 117.6(5) . 7_556 ?
K2 O12 K5 93.0(4) . 7_556 ?
Mo11 O13 K1 138.1(6) . 8_455 ?
Mo11 O13 K6 107.4(5) . . ?
K1 O13 K6 114.5(4) 8_455 . ?
Mo11 O14 V11 160.4(8) . 6_565 ?
Mo11 O14 Mo11 160.4(8) . 6_565 ?
V11 O14 Mo11 0.00(11) 6_565 6_565 ?
Mo11 O14 K4 97.4(4) . 3_455 ?
V11 O14 K4 97.4(4) 6_565 3_455 ?
Mo11 O14 K4 97.4(4) 6_565 3_455 ?
V2 O15 Mo10 119.0(5) . . ?
V2 O15 Mo2 131.6(5) . . ?
Mo10 O15 Mo2 100.5(4) . . ?
V2 O16 Mo9 118.1(5) . . ?
V2 O16 Mo1 132.3(5) . . ?
Mo9 O16 Mo1 100.0(4) . . ?
Mo1 O17 K7 126.6(6) . . ?
Mo1 O17 K1 139.7(5) . . ?
K7 O17 K1 82.5(4) . . ?
Mo2 O18 K7 128.3(6) . 8_455 ?
Mo2 O18 K1 139.6(6) . 8_455 ?
K7 O18 K1 82.7(3) 8_455 8_455 ?
Mo2 O19 K8 127.1(6) . . ?
Mo2 O19 K2 140.8(5) . . ?
K8 O19 K2 82.8(4) . . ?
V5 O20 Mo5 29.7(3) . . ?
Mo2 O21 V4 132.4(9) . . ?
Mo2 O21 Mo4 136.6(7) . . ?
V4 O21 Mo4 10.0(6) . . ?
V1 O22 Mo11 118.4(4) . . ?
V1 O22 Mo2 131.2(5) . . ?
Mo11 O22 Mo2 100.5(4) . . ?
V2 O23 K2 126.5(6) . . ?
V2 O23 K1 126.0(5) . . ?
K2 O23 K1 106.9(4) . . ?
Mo9 O24 K1 136.1(5) . . ?
Mo9 O24 K6 111.4(5) . 8 ?
K1 O24 K6 112.5(4) . 8 ?
V13 O25 Mo13 0.00(12) 6_565 6_565 ?
V13 O25 Mo13 146.7(8) 6_565 . ?
Mo13 O25 Mo13 146.7(8) 6_565 . ?
V13 O25 K4 95.0(4) 6_565 7_556 ?
Mo13 O25 K4 95.0(4) 6_565 7_556 ?
Mo13 O25 K4 95.0(4) . 7_556 ?
V13 O25 K4 105.3(4) 6_565 3_455 ?
Mo13 O25 K4 105.3(4) 6_565 3_455 ?
Mo13 O25 K4 105.3(4) . 3_455 ?
K4 O25 K4 95.6(4) 7_556 3_455 ?
V2 O26 V5 138.6(6) . . ?
V2 O26 Mo5 139.9(7) . . ?
V5 O26 Mo5 24.9(2) . . ?
V1 O27 K1 126.6(3) . 8_455 ?
V1 O27 K1 126.6(3) . 3_455 ?
K1 O27 K1 106.4(5) 8_455 3_455 ?
V1 O28 V3 138.8(8) . . ?
V1 O28 V3 138.8(8) . 6_565 ?
V3 O28 V3 25.5(4) . 6_565 ?
Mo1 O29 Mo3 134.8(7) . . ?
V3 O30 V3 30.6(5) 6_565 . ?
O35 O31 O42 132(2) . . ?
O35 O31 O31 118.6(14) . 6_565 ?
O42 O31 O31 109.4(14) . 6_565 ?
O35 O31 Te2 68.1(14) . . ?
O42 O31 Te2 141.4(15) . . ?
O31 O31 Te2 61.1(7) 6_565 . ?
O35 O31 Mo4 75.8(15) . . ?
O42 O31 Mo4 56.2(13) . . ?
O31 O31 Mo4 164.4(7) 6_565 . ?
Te2 O31 Mo4 125.0(11) . . ?
O35 O31 V3 161.8(18) . . ?
O42 O31 V3 31.5(12) . . ?
O31 O31 V3 78.2(6) 6_565 . ?
Te2 O31 V3 119.9(11) . . ?
Mo4 O31 V3 86.9(9) . . ?
O35 O31 V4 69.3(16) . . ?
O42 O31 V4 62.8(14) . . ?
O31 O31 V4 169.1(8) 6_565 . ?
Te2 O31 V4 119.5(12) . . ?
Mo4 O31 V4 6.7(8) . . ?
V3 O31 V4 93.2(10) . . ?
O35 O31 Mo8 98.2(14) . . ?
O42 O31 Mo8 81.4(11) . . ?
O31 O31 Mo8 93.1(6) 6_565 . ?
Te2 O31 Mo8 133.5(10) . . ?
Mo4 O31 Mo8 90.6(9) . . ?
V3 O31 Mo8 87.2(8) . . ?
V4 O31 Mo8 93.1(10) . . ?
O32 O32 Mo3 76.8(7) 6_565 . ?
O32 O32 Mo6 109.5(7) 6_565 . ?
Mo3 O32 Mo6 121.1(11) . . ?
O32 O32 Mo6 51.2(6) 6_565 6_565 ?
Mo3 O32 Mo6 102.8(9) . 6_565 ?
Mo6 O32 Mo6 58.4(7) . 6_565 ?
O32 O32 V6 51.2(6) 6_565 6_565 ?
Mo3 O32 V6 102.8(9) . 6_565 ?
Mo6 O32 V6 58.4(7) . 6_565 ?
Mo6 O32 V6 0.0(2) 6_565 6_565 ?
O33' O33 V4 74(3) . . ?
O33' O33 Mo5 48(3) . . ?
V4 O33 Mo5 119.3(19) . . ?
O33' O33 Mo4 70(3) . . ?
V4 O33 Mo4 3.4(12) . . ?
Mo5 O33 Mo4 116.0(16) . . ?
O33' O33 K8 159(3) . . ?
V4 O33 K8 95.3(16) . . ?
Mo5 O33 K8 145.4(15) . . ?
Mo4 O33 K8 98.6(13) . . ?
O33 O33' Mo5 102(4) . . ?
O33 O33' V4 77(3) . . ?
Mo5 O33' V4 161(2) . . ?
O33 O33' Mo4 84(3) . . ?
Mo5 O33' Mo4 158.7(17) . . ?
V4 O33' Mo4 7.8(10) . . ?
O33 O33' V5 110(3) . . ?
Mo5 O33' V5 8.9(6) . . ?
V4 O33' V5 157.6(16) . . ?
Mo4 O33' V5 153.1(14) . . ?
O34 O34 O35 117.9(10) 6_565 . ?
O34 O34 O41' 123.3(11) 6_565 . ?
O35 O34 O41' 118.4(16) . . ?
O34 O34 Te2 67.3(7) 6_565 . ?
O35 O34 Te2 61.2(10) . . ?
O41' O34 Te2 141.2(15) . . ?
O34 O34 Mo3 71.3(5) 6_565 . ?
O35 O34 Mo3 167.3(15) . . ?
O41' O34 Mo3 52.1(10) . . ?
Te2 O34 Mo3 119.5(11) . . ?
O34 O34 V5 159.3(6) 6_565 . ?
O35 O34 V5 80.4(11) . . ?
O41' O34 V5 38.2(9) . . ?
Te2 O34 V5 119.6(10) . . ?
Mo3 O34 V5 89.2(8) . . ?
O34 O34 Mo6 98.8(5) 6_565 . ?
O35 O34 Mo6 94.4(12) . . ?
O41' O34 Mo6 82.7(11) . . ?
Te2 O34 Mo6 135.2(12) . . ?
Mo3 O34 Mo6 92.6(7) . . ?
V5 O34 Mo6 88.7(8) . . ?
O31 O35 O34 124(2) . . ?
O31 O35 Te2 70.1(14) . . ?
O34 O35 Te2 63.2(10) . . ?
O31 O35 Mo4 68.8(14) . . ?
O34 O35 Mo4 166.3(15) . . ?
Te2 O35 Mo4 121.6(11) . . ?
O31 O35 V4 77.3(15) . . ?
O34 O35 V4 157.7(15) . . ?
Te2 O35 V4 125.8(12) . . ?
Mo4 O35 V4 8.7(6) . . ?
O31 O35 Mo5 157.5(18) . . ?
O34 O35 Mo5 77.1(11) . . ?
Te2 O35 Mo5 119.1(10) . . ?
Mo4 O35 Mo5 89.8(9) . . ?
V4 O35 Mo5 81.1(9) . . ?
O31 O35 Mo7 100.2(14) . . ?
O34 O35 Mo7 90.8(11) . . ?
Te2 O35 Mo7 134.0(12) . . ?
Mo4 O35 Mo7 92.8(8) . . ?
V4 O35 Mo7 92.9(10) . . ?
Mo5 O35 Mo7 87.3(7) . . ?
O36' O36 V4 80(4) . . ?
O36' O36 Mo4 71(3) . . ?
V4 O36 Mo4 9.8(10) . . ?
O36' O36 K8 143(4) . . ?
V4 O36 K8 132.2(19) . . ?
Mo4 O36 K8 141.8(16) . . ?
O36' O36 K7 36(3) . 8_455 ?
V4 O36 K7 112.1(17) . 8_455 ?
Mo4 O36 K7 103.4(14) . 8_455 ?
K8 O36 K7 106.4(11) . 8_455 ?
O36 O36' V4 71(3) . . ?
O36 O36' Mo4 83(3) . . ?
V4 O36' Mo4 11.5(8) . . ?
O36 O36' K7 132(4) . 8_455 ?
V4 O36' K7 147(2) . 8_455 ?
Mo4 O36' K7 138.2(19) . 8_455 ?
O36 O36' K8 28(3) . . ?
V4 O36' K8 96.3(15) . . ?
Mo4 O36' K8 107.8(15) . . ?
K7 O36' K8 104.0(12) 8_455 . ?
O71 O37 Mo6 146(3) . . ?
O38' O38 Mo4 71(3) . . ?
O38' O38 V4 80(3) . . ?
Mo4 O38 V4 10.4(7) . . ?
O38' O38 Mo7 117(4) . . ?
Mo4 O38 Mo7 120.8(15) . . ?
V4 O38 Mo7 121.2(16) . . ?
O38' O38 Mo8 58(3) . . ?
Mo4 O38 Mo8 101.5(13) . . ?
V4 O38 Mo8 110.8(14) . . ?
Mo7 O38 Mo8 58.2(7) . . ?
O38 O38' Mo4 86(3) . . ?
O38 O38' V4 78(3) . . ?
Mo4 O38' V4 9.6(8) . . ?
O38 O38' Mo8 103(4) . . ?
Mo4 O38' Mo8 117.8(16) . . ?
V4 O38' Mo8 123.7(17) . . ?
O38 O38' Mo7 47(3) . . ?
Mo4 O38' Mo7 105.8(14) . . ?
V4 O38' Mo7 102.4(15) . . ?
Mo8 O38' Mo7 55.8(7) . . ?
O69 O39 Mo8 143(3) . . ?
Mo3 O40 K7 122.2(7) . 6_565 ?
Mo3 O40 K7 122.2(7) . . ?
K7 O40 K7 107.4(11) 6_565 . ?
O41' O41 V5 54(2) . . ?
O41' O41 Mo3 63(2) . . ?
V5 O41 Mo3 114.2(16) . . ?
O41' O41 K7 151(3) . . ?
V5 O41 K7 148.9(14) . . ?
Mo3 O41 K7 96.7(10) . . ?
O41 O41' V5 92(3) . . ?
O41 O41' O34 151(3) . . ?
V5 O41' O34 91.8(16) . . ?
O41 O41' Mo3 89(3) . . ?
V5 O41' Mo3 160.9(15) . . ?
O34 O41' Mo3 78.0(13) . . ?
O41 O41' Mo5 104(3) . . ?
V5 O41' Mo5 12.3(6) . . ?
O34 O41' Mo5 79.8(13) . . ?
Mo3 O41' Mo5 154.1(14) . . ?
O42' O42 V3 104(3) . . ?
O42' O42 O31 139(3) . . ?
V3 O42 O31 100.0(18) . . ?
O42' O42 Mo4 76(2) . . ?
V3 O42 Mo4 163.3(16) . . ?
O31 O42 Mo4 72.3(15) . . ?
O42' O42 V3 116(3) . 6_565 ?
V3 O42 V3 12.6(5) . 6_565 ?
O31 O42 V3 87.9(15) . 6_565 ?
Mo4 O42 V3 157.0(14) . 6_565 ?
O42' O42 V4 75(3) . . ?
V3 O42 V4 162.0(16) . . ?
O31 O42 V4 72.1(16) . . ?
Mo4 O42 V4 1.4(10) . . ?
V3 O42 V4 156.1(14) 6_565 . ?
O42 O42' V3 43(2) . . ?
O42 O42' Mo4 73(3) . . ?
V3 O42' Mo4 114.0(14) . . ?
O42 O42' V4 78(3) . . ?
V3 O42' V4 118.6(15) . . ?
Mo4 O42' V4 5.2(10) . . ?
O42 O42' K7 161(2) . 8_455 ?
V3 O42' K7 144.8(12) . 8_455 ?
Mo4 O42' K7 100.6(11) . 8_455 ?
V4 O42' K7 96.3(11) . 8_455 ?
O43 O43 Mo8 105.5(8) 6_565 . ?
O43 O43 V3 86.9(8) 6_565 . ?
Mo8 O43 V3 120.1(13) . . ?
O43 O43 V3 62.7(7) 6_565 6_565 ?
Mo8 O43 V3 123.8(13) . 6_565 ?
V3 O43 V3 24.1(4) . 6_565 ?
O43 O43 Mo8 49.1(6) 6_565 6_565 ?
Mo8 O43 Mo8 56.4(7) . 6_565 ?
V3 O43 Mo8 110.3(11) . 6_565 ?
V3 O43 Mo8 92.3(10) 6_565 6_565 ?
O43 O43 V8 49.1(6) 6_565 6_565 ?
Mo8 O43 V8 56.4(7) . 6_565 ?
V3 O43 V8 110.3(11) . 6_565 ?
V3 O43 V8 92.3(10) 6_565 6_565 ?
Mo8 O43 V8 0.0(2) 6_565 6_565 ?
O45 O44' Mo5 88(3) . . ?
O45 O44' Mo7 105(3) . . ?
Mo5 O44' Mo7 120.8(15) . . ?
O45 O44' V5 64(2) . . ?
Mo5 O44' V5 24.2(4) . . ?
Mo7 O44' V5 125.8(14) . . ?
O45 O44' Mo6 52(3) . . ?
Mo5 O44' Mo6 112.8(13) . . ?
Mo7 O44' Mo6 53.6(8) . . ?
V5 O44' Mo6 96.2(12) . . ?
O44' O45 V5 88(3) . . ?
O44' O45 Mo6 105(3) . . ?
V5 O45 Mo6 121.5(14) . . ?
O44' O45 Mo5 64(2) . . ?
V5 O45 Mo5 24.6(4) . . ?
Mo6 O45 Mo5 124.4(15) . . ?
O44' O45 Mo7 52(3) . . ?
V5 O45 Mo7 114.1(14) . . ?
Mo6 O45 Mo7 53.5(9) . . ?
Mo5 O45 Mo7 95.6(13) . . ?
O70 O46 Mo7 157(3) . . ?
O68 O53 K6 79.4(11) . 8 ?
O68 O53 K6 79.4(11) . 3 ?
K6 O53 K6 129.1(11) 8 3 ?
K6 O54 K4 99.3(6) . 3_455 ?
K6 O54 K3 128.9(6) . 3_455 ?
K4 O54 K3 95.7(5) 3_455 3_455 ?
O58 O57 O59 179(3) . . ?
O58 O57 K8 120.4(18) . . ?
O59 O57 K8 58(2) . . ?
O58 O57 K7 121.0(9) . 8_455 ?
O59 O57 K7 59.7(11) . 8_455 ?
K8 O57 K7 96.0(6) . 8_455 ?
O58 O57 K7 121.0(9) . 3_445 ?
O59 O57 K7 59.7(11) . 3_445 ?
K8 O57 K7 96.0(6) . 3_445 ?
K7 O57 K7 96.1(7) 8_455 3_445 ?
O57 O59 K8 91(2) . . ?
O57 O59 K7 89.2(15) . 8_455 ?
K8 O59 K7 120.5(10) . 8_455 ?
O57 O59 K7 89.2(15) . 3_445 ?
K8 O59 K7 120.5(10) . 3_445 ?
K7 O59 K7 119.0(19) 8_455 3_445 ?
K8 O60 K2 99.1(15) . . ?
K2 O61 K1 92.4(11) . 6 ?
K2 O61 K1 92.4(11) . . ?
K1 O61 K1 91.4(13) 6 . ?
K7 O62 K1 100.4(11) . . ?
K6 O64 K5 168.1(11) 2_556 7_556 ?
O53 O68 K6 71.7(13) . 8 ?
O53 O68 K6 71.7(13) . 3 ?
K6 O68 K6 121.5(18) 8 3 ?

loop_
_geom_bond_atom_site_label_1
_geom_bond_atom_site_label_2
_geom_bond_distance
_geom_bond_site_symmetry_2
_geom_bond_publ_flag
Mo1 O17 1.716(11) 6_565 ?
Mo1 O17 1.716(11) . ?
Mo1 O29 1.862(15) . ?
Mo1 O10 2.047(14) . ?
Mo1 O16 2.246(9) . ?
Mo1 O16 2.246(9) 6_565 ?
Mo2 O19 1.714(11) . ?
Mo2 O18 1.726(11) . ?
Mo2 O21 1.868(10) . ?
Mo2 O8 2.062(10) . ?
Mo2 O22 2.239(9) . ?
Mo2 O15 2.250(9) . ?
Mo3 O40 1.66(3) . ?
Mo3 O41' 1.83(3) . ?
Mo3 O41' 1.83(3) 6_565 ?
Mo3 O32 1.86(2) 6_565 ?
Mo3 O32 1.86(2) . ?
Mo3 O29 1.985(14) . ?
Mo3 O41 2.06(3) . ?
Mo3 O41 2.06(3) 6_565 ?
Mo3 O34 2.27(2) . ?
Mo3 O34 2.27(2) 6_565 ?
Mo3 K7 3.786(9) 6_565 ?
Mo3 K7 3.786(9) . ?
Mo4 O36' 1.71(4) . ?
Mo4 O38' 1.78(3) . ?
Mo4 O36 1.80(3) . ?
Mo4 O42 1.87(4) . ?
Mo4 O38 1.88(3) . ?
Mo4 O42' 1.89(3) . ?
Mo4 O33' 1.93(3) . ?
Mo4 O21 1.983(15) . ?
Mo4 O33 2.04(3) . ?
Mo4 O31 2.14(3) . ?
Mo4 O35 2.23(3) . ?
Mo4 V3 3.064(9) . ?
Mo5 V5 0.847(7) . ?
Mo5 O33' 1.32(2) . ?
Mo5 O20 1.685(13) . ?
Mo5 O33 1.73(3) . ?
Mo5 O44' 1.83(3) . ?
Mo5 O26 1.968(12) . ?
Mo5 O45 2.04(3) . ?
Mo5 O41' 2.19(3) . ?
Mo5 O35 2.31(2) . ?
Mo5 V4 2.97(3) . ?
Mo6 O37 1.66(2) . ?
Mo6 O45 1.92(3) . ?
Mo6 Mo7 1.966(6) . ?
Mo6 O32 2.00(3) . ?
Mo6 V6 2.190(9) 6_565 ?
Mo6 Mo6 2.190(9) 6_565 ?
Mo6 O44' 2.35(3) . ?
Mo6 O34 2.39(2) . ?
Mo6 O32 2.42(3) 6_565 ?
Mo7 O46 1.72(3) . ?
Mo7 O44' 1.93(3) . ?
Mo7 O38 1.99(3) . ?
Mo7 Mo8 2.110(6) . ?
Mo7 O45 2.36(3) . ?
Mo7 O38' 2.42(3) . ?
Mo7 O35 2.424(19) . ?
Mo8 O39 1.69(3) . ?
Mo8 O43 1.89(3) . ?
Mo8 O38' 2.02(3) . ?
Mo8 V8 2.079(9) 6_565 ?
Mo8 Mo8 2.079(9) 6_565 ?
Mo8 O38 2.31(3) . ?
Mo8 O43 2.41(3) 6_565 ?
Mo8 O31 2.43(2) . ?
Mo9 O24 1.646(10) . ?
Mo9 O5 1.761(10) . ?
Mo9 O11 1.858(10) . ?
Mo9 O10 2.053(8) . ?
Mo9 O16 2.089(9) . ?
Mo9 O9 2.309(8) . ?
Mo9 K6 3.922(9) 8 ?
Mo10 O12 1.661(10) . ?
Mo10 O6 1.765(9) . ?
Mo10 O11 1.859(10) . ?
Mo10 O8 2.036(10) . ?
Mo10 O15 2.064(9) . ?
Mo10 O7 2.305(9) . ?
Mo10 K5 4.017(7) 7_556 ?
Mo11 O13 1.641(10) . ?
Mo11 O4 1.775(10) . ?
Mo11 O14 1.873(3) . ?
Mo11 O8 2.034(10) . ?
Mo11 O22 2.052(9) . ?
Mo11 O7 2.294(9) . ?
Mo11 K4 3.682(6) 3_455 ?
Mo11 K6 3.800(10) . ?
Mo11 K1 4.129(5) 8_455 ?
Mo12 O2 1.649(14) . ?
Mo12 O3 1.852(9) . ?
Mo12 O3 1.852(9) 6_565 ?
Mo12 O5 2.047(10) 6_565 ?
Mo12 O5 2.047(10) . ?
Mo12 O9 2.353(13) . ?
Mo13 O1 1.631(9) . ?
Mo13 O25 1.860(4) . ?
Mo13 O3 1.866(9) . ?
Mo13 O4 2.001(10) . ?
Mo13 O6 2.002(10) . ?
Mo13 O7 2.325(9) . ?
Mo13 K4 3.593(6) 7_556 ?
Mo13 K4 3.941(7) 3_455 ?
V1 O27 1.630(14) . ?
V1 O28 1.705(14) . ?
V1 O22 1.794(9) 6_565 ?
V1 O22 1.794(9) . ?
V1 K1 4.012(5) 8_455 ?
V1 K1 4.012(5) 3_455 ?
V2 O23 1.616(10) . ?
V2 O26 1.696(10) . ?
V2 O16 1.769(10) . ?
V2 O15 1.778(9) . ?
V2 K2 3.997(3) . ?
V2 K1 4.002(5) . ?
V3 V3 0.869(11) 6_565 ?
V3 O42 1.23(3) . ?
V3 O30 1.647(16) . ?
V3 O42' 1.76(3) . ?
V3 O43 1.89(2) . ?
V3 O28 1.968(15) . ?
V3 O42 2.02(4) 6_565 ?
V3 O43 2.12(3) 6_565 ?
V3 O31 2.31(3) . ?
V4 O36 1.62(4) . ?
V4 O36' 1.69(4) . ?
V4 O33' 1.69(3) . ?
V4 O33 1.72(4) . ?
V4 O38 1.91(4) . ?
V4 O38' 1.92(4) . ?
V4 O21 1.95(3) . ?
V4 O42' 2.18(3) . ?
V4 O42 2.21(4) . ?
V4 O35 2.26(4) . ?
V4 O31 2.36(3) . ?
V5 O41' 1.44(2) . ?
V5 O20 1.599(13) . ?
V5 O41 1.77(3) . ?
V5 O45 1.86(3) . ?
V5 O26 1.955(11) . ?
V5 O44' 2.06(3) . ?
V5 O33' 2.13(2) . ?
V5 O34 2.32(2) . ?
Te1 O9 1.868(13) . ?
Te1 O7 1.876(9) . ?
Te1 O7 1.876(9) 6_565 ?
Te2 O35 1.86(2) 6_565 ?
Te2 O35 1.86(2) . ?
Te2 O31 1.88(2) . ?
Te2 O31 1.88(2) 6_565 ?
Te2 O34 1.89(2) 6_565 ?
Te2 O34 1.89(2) . ?
K1 O62 2.71(3) . ?
K1 O13 2.759(12) 8 ?
K1 O24 2.786(11) . ?
K1 O27 2.821(10) 3_545 ?
K1 O23 2.832(11) . ?
K1 O17 3.156(14) . ?
K1 O61 3.16(3) . ?
K1 O18 3.179(13) 8 ?
K1 K3 3.258(9) . ?
K1 K7 3.986(11) . ?
K1 V1 4.012(5) 3_545 ?
K2 O60 2.70(4) . ?
K2 O12 2.770(12) 6 ?
K2 O12 2.770(12) . ?
K2 O23 2.819(11) . ?
K2 O23 2.819(11) 6 ?
K2 O19 3.131(13) . ?
K2 O19 3.131(13) 6 ?
K2 O61 3.13(5) . ?
K2 K3 3.258(12) . ?
K2 K8 3.972(17) . ?
K2 V2 3.997(3) 6 ?
K3 K5 3.133(15) 7_556 ?
K3 O54 3.213(18) 3_545 ?
K3 O54 3.213(18) 8 ?
K3 K1 3.258(9) 6 ?
K3 K4 4.485(12) . ?
K4 O54 2.828(18) 3_545 ?
K4 O54 2.828(18) 8 ?
K4 O25 2.916(15) 7_556 ?
K4 O1 2.927(11) 4_546 ?
K4 O1 2.927(11) 7_556 ?
K4 O14 2.939(15) 3_545 ?
K4 O4 2.994(11) 8 ?
K4 O4 2.994(11) 3_545 ?
K4 O25 3.019(16) 3_545 ?
K4 Mo13 3.593(6) 4_546 ?
K4 V13 3.593(6) 4_546 ?
K4 Mo13 3.593(6) 7_556 ?
K5 O63 2.85(4) 7_556 ?
K5 O2 2.911(18) . ?
K5 O12 2.969(14) 4_556 ?
K5 O12 2.969(14) 7_556 ?
K5 O52 3.045(17) 4_556 ?
K5 O52 3.045(18) 7_556 ?
K5 O64 3.06(3) 4_556 ?
K5 O64 3.06(3) 7_556 ?
K5 K3 3.133(15) 7_556 ?
K5 V10 4.017(7) 7_556 ?
K5 Mo10 4.017(7) 7_556 ?
K5 Mo10 4.017(7) 4_556 ?
K6 O56 2.67(3) . ?
K6 O64 2.70(3) 2_556 ?
K6 O54 2.741(18) . ?
K6 O53' 2.80(4) 8_455 ?
K6 O53 2.858(15) 3_445 ?
K6 O68 2.96(3) 3_445 ?
K6 O13 2.970(14) . ?
K6 O24 3.009(13) 8_455 ?
K6 O1 3.040(13) 2_556 ?
K6 O4 3.158(13) . ?
K6 O5 3.331(14) 8_455 ?
K7 O36' 2.35(3) 8 ?
K7 O59 2.46(3) 3 ?
K7 O62 2.47(3) . ?
K7 O40 2.630(19) . ?
K7 O51 2.83(5) 7_557 ?
K7 O18 2.843(14) 8 ?
K7 O57 2.849(17) 3 ?
K7 O17 2.884(13) . ?
K7 O41 2.94(3) . ?
K7 O36 2.96(3) 8 ?
K7 O42' 2.97(3) 8 ?
K8 O36 2.30(3) . ?
K8 O36 2.30(3) 6 ?
K8 O59 2.41(5) . ?
K8 O60 2.51(5) . ?
K8 O57 2.84(3) . ?
K8 O19 2.867(16) 6 ?
K8 O19 2.867(16) . ?
K8 O72 2.88(7) . ?
K8 O36' 2.99(3) . ?
K8 O36' 2.99(3) 6 ?
K8 O33 3.00(3) . ?
K8 O33 3.00(3) 6 ?
O1 K4 2.927(11) 7_556 ?
O1 K6 3.040(13) 2_556 ?
O4 K4 2.994(11) 3_455 ?
O5 K6 3.331(14) 8 ?
O9 V9 2.309(8) 6_565 ?
O9 Mo9 2.309(8) 6_565 ?
O10 V9 2.053(8) 6_565 ?
O10 Mo9 2.053(8) 6_565 ?
O12 K5 2.969(14) 7_556 ?
O13 K1 2.759(12) 8_455 ?
O14 V11 1.873(3) 6_565 ?
O14 Mo11 1.873(3) 6_565 ?
O14 K4 2.939(15) 3_455 ?
O18 K7 2.843(14) 8_455 ?
O18 K1 3.179(13) 8_455 ?
O24 K6 3.009(13) 8 ?
O25 V13 1.860(4) 6_565 ?
O25 Mo13 1.860(4) 6_565 ?
O25 K4 2.916(15) 7_556 ?
O25 K4 3.019(16) 3_455 ?
O27 K1 2.821(10) 8_455 ?
O27 K1 2.821(10) 3_455 ?
O28 V3 1.968(15) 6_565 ?
O30 V3 1.647(16) 6_565 ?
O31 O35 1.33(3) . ?
O31 O42 1.76(3) . ?
O31 O31 1.82(5) 6_565 ?
O32 O32 0.85(5) 6_565 ?
O32 Mo6 2.42(3) 6_565 ?
O32 V6 2.42(3) 6_565 ?
O33 O33' 0.88(3) . ?
O34 O34 1.46(4) 6_565 ?
O34 O35 1.75(3) . ?
O34 O41' 1.78(4) . ?
O36 O36' 0.82(3) . ?
O36 K7 2.96(3) 8_455 ?
O36' K7 2.35(3) 8_455 ?
O37 O71 1.51(6) . ?
O38 O38' 0.74(3) . ?
O39 O69 1.60(5) . ?
O40 K7 2.630(19) 6_565 ?
O41 O41' 0.98(3) . ?
O42 O42' 1.01(3) . ?
O42 V3 2.02(4) 6_565 ?
O42' K7 2.97(3) 8_455 ?
O43 O43 1.07(5) 6_565 ?
O43 V3 2.12(3) 6_565 ?
O43 Mo8 2.41(3) 6_565 ?
O43 V8 2.41(3) 6_565 ?
O44' O45 0.95(3) . ?
O46 O70 1.45(6) . ?
O51 K7 2.83(5) 7_557 ?
O52 K5 3.045(17) 7_556 ?
O53 O68 1.45(6) . ?
O53 K6 2.858(15) 8 ?
O53 K6 2.858(15) 3 ?
O53' K6 2.80(4) 8 ?
O54 K4 2.828(18) 3_455 ?
O54 K3 3.213(18) 3_455 ?
O57 O58 1.45(4) . ?
O57 O59 1.47(5) . ?
O57 K7 2.849(17) 8_455 ?
O57 K7 2.849(17) 3_445 ?
O59 K7 2.46(3) 8_455 ?
O59 K7 2.46(3) 3_445 ?
O61 K1 3.16(3) 6 ?
O63 K5 2.85(4) 7_556 ?
O64 K6 2.70(3) 2_556 ?
O64 K5 3.06(3) 7_556 ?
O68 K6 2.96(3) 8 ?
O68 K6 2.96(3) 3 ?
